data_4025436
loop_
_publ_author_name
'Norbert Itzhak'
'Silvio E. Biali'

_publ_section_title
;
 Selective Functionalization of a Single Methylene Bridge of a
 Calix[6]arene
;
_journal_name_full 'Journal of Organic Chemistry'
_journal_page_first 3437
_journal_page_last 3442
_journal_paper_doi 10.1021/jo1005476
_journal_volume 75
_journal_year 2010
_chemical_formula_moiety '2(C72 H96 O7), 2(C H Cl3)'
_chemical_formula_sum 'C146 H194 Cl6 O14'
_chemical_formula_weight 2385.71
_chemical_name_systematic
;
 ?
;
_space_group_IT_number 7
_symmetry_cell_setting monoclinic
_symmetry_space_group_name_Hall 'P -2yac'
_symmetry_space_group_name_H-M 'P 1 n 1'
_atom_sites_solution_hydrogens geom
_atom_sites_solution_primary direct
_atom_sites_solution_secondary difmap
_audit_creation_method SHELXL-97
_cell_angle_alpha 90.00
_cell_angle_beta 96.0100(10)
_cell_angle_gamma 90.00
_cell_formula_units_Z 2
_cell_length_a 20.2466(14)
_cell_length_b 14.2736(10)
_cell_length_c 24.1410(16)
_cell_measurement_temperature 173(1)
_cell_volume 6938.2(8)
_computing_cell_refinement 'Bruker SMART'
_computing_data_collection 'Bruker SMART'
_computing_data_reduction 'Bruker SAINT'
_computing_molecular_graphics 'Bruker SHELXTL'
_computing_publication_material 'Bruker SHELXTL'
_computing_structure_refinement 'SHELXL-97 (Sheldrick, 1997)'
_computing_structure_solution 'SHELXS-97 (Sheldrick, 1990)'
_diffrn_ambient_temperature 173(1)
_diffrn_measured_fraction_theta_full 0.998
_diffrn_measured_fraction_theta_max 0.998
_diffrn_measurement_device_type 'CCD area detector'
_diffrn_measurement_method 'phi and omega scans'
_diffrn_radiation_monochromator graphite
_diffrn_radiation_source 'fine-focus sealed tube'
_diffrn_radiation_type MoK\a
_diffrn_radiation_wavelength 0.71073
_diffrn_reflns_av_R_equivalents 0.0398
_diffrn_reflns_av_sigmaI/netI 0.0591
_diffrn_reflns_limit_h_max 25
_diffrn_reflns_limit_h_min -25
_diffrn_reflns_limit_k_max 18
_diffrn_reflns_limit_k_min -18
_diffrn_reflns_limit_l_max 30
_diffrn_reflns_limit_l_min -30
_diffrn_reflns_number 75164
_diffrn_reflns_theta_full 27.00
_diffrn_reflns_theta_max 27.00
_diffrn_reflns_theta_min 2.22
_exptl_absorpt_coefficient_mu 0.182
_exptl_absorpt_correction_type none
_exptl_crystal_colour colorless
_exptl_crystal_density_diffrn 1.142
_exptl_crystal_density_method 'not measured'
_exptl_crystal_description shapeless
_exptl_crystal_F_000 2568
_exptl_crystal_size_max 0.37
_exptl_crystal_size_mid 0.27
_exptl_crystal_size_min 0.26
_refine_diff_density_max 0.928
_refine_diff_density_min -0.574
_refine_diff_density_rms 0.069
_refine_ls_abs_structure_details 'Flack H D (1983), Acta Cryst. A39, 876-881'
_refine_ls_abs_structure_Flack 0.18(7)
_refine_ls_extinction_method none
_refine_ls_goodness_of_fit_ref 1.049
_refine_ls_hydrogen_treatment constr
_refine_ls_matrix_type fullcycle
_refine_ls_number_parameters 1575
_refine_ls_number_reflns 30112
_refine_ls_number_restraints 3
_refine_ls_restrained_S_all 1.050
_refine_ls_R_factor_all 0.1140
_refine_ls_R_factor_gt 0.0812
_refine_ls_shift/su_max 0.016
_refine_ls_shift/su_mean 0.003
_refine_ls_structure_factor_coef Fsqd
_refine_ls_weighting_details 'calc w=1/[\s^2^(Fo^2^)+(0.1268P)^2^+1.4426P] where P=(Fo^2^+2Fc^2^)/3'
_refine_ls_weighting_scheme calc
_refine_ls_wR_factor_gt 0.2067
_refine_ls_wR_factor_ref 0.2274
_reflns_number_gt 20590
_reflns_number_total 30112
_reflns_threshold_expression >2sigma(I)
_cod_data_source_file jo1005476_si_001.cif
_cod_data_source_block norbertm
_cod_depositor_comments
;
The following automatic conversions were performed:

'_symmetry_cell_setting' value 'Monoclinic' changed to 'monoclinic'
according to the built-in table from CIF Core dictionary named
'cif_core.dic' version 2.4.1 from 2010-06-29.

Automatic conversion script
Id: cif_fix_values 1646 2011-03-28 12:23:43Z adriana 
;
_cod_database_code 4025436

loop_
_symmetry_equiv_pos_as_xyz
'x, y, z'
'x+1/2, -y, z+1/2'

loop_
_atom_site_label
_atom_site_type_symbol
_atom_site_fract_x
_atom_site_fract_y
_atom_site_fract_z
_atom_site_U_iso_or_equiv
_atom_site_adp_type
_atom_site_occupancy
_atom_site_symmetry_multiplicity
_atom_site_calc_flag
_atom_site_refinement_flags
_atom_site_disorder_assembly
_atom_site_disorder_group
C1 C 0.67743(19) 0.4121(3) 0.45797(15) 0.0345(10) Uani 1 1 d . . .
C2 C 0.6781(2) 0.3206(3) 0.43503(16) 0.0333(10) Uani 1 1 d . . .
C3 C 0.7245(2) 0.3027(3) 0.39694(18) 0.0395(10) Uani 1 1 d . . .
H3 H 0.7266 0.2420 0.3811 0.047 Uiso 1 1 calc R . .
C4 C 0.76799(19) 0.3727(3) 0.38175(16) 0.0307(9) Uani 1 1 d . . .
C5 C 0.76431(18) 0.4602(3) 0.40558(16) 0.0300(9) Uani 1 1 d . . .
H5 H 0.7932 0.5080 0.3951 0.036 Uiso 1 1 calc R . .
C6 C 0.72102(18) 0.4813(3) 0.44345(16) 0.0287(9) Uani 1 1 d . . .
C7 C 0.7211(2) 0.5771(3) 0.47071(17) 0.0414(11) Uani 1 1 d . . .
H7A H 0.7410 0.6232 0.4467 0.050 Uiso 1 1 calc R . .
H7B H 0.6747 0.5965 0.4738 0.050 Uiso 1 1 calc R . .
C8 C 0.8285(2) 0.5840(3) 0.53424(16) 0.0336(10) Uani 1 1 d . . .
C9 C 0.75871(19) 0.5785(3) 0.52719(16) 0.0303(9) Uani 1 1 d . . .
C10 C 0.7261(2) 0.5667(3) 0.57552(17) 0.0368(10) Uani 1 1 d . . .
H10 H 0.6790 0.5634 0.5724 0.044 Uiso 1 1 calc R . .
C11 C 0.7616(2) 0.5599(3) 0.62719(15) 0.0315(9) Uani 1 1 d . . .
C12 C 0.8280(2) 0.5636(3) 0.63130(15) 0.0323(9) Uani 1 1 d . . .
H12 H 0.8516 0.5566 0.6672 0.039 Uiso 1 1 calc R . .
C13 C 0.8648(2) 0.5772(3) 0.58564(16) 0.0323(9) Uani 1 1 d . . .
C14 C 0.9391(2) 0.5828(3) 0.59274(17) 0.0411(11) Uani 1 1 d . . .
H14A H 0.9555 0.5740 0.5558 0.049 Uiso 1 1 calc R . .
H14B H 0.9522 0.6466 0.6058 0.049 Uiso 1 1 calc R . .
C15 C 0.9857(2) 0.4215(3) 0.61567(17) 0.0412(11) Uani 1 1 d . . .
C16 C 0.9729(2) 0.5136(3) 0.63221(17) 0.0362(10) Uani 1 1 d . . .
C17 C 0.9915(2) 0.5361(3) 0.68834(17) 0.0417(11) Uani 1 1 d . . .
H17 H 0.9812 0.5971 0.7006 0.050 Uiso 1 1 calc R . .
C18 C 1.0236(2) 0.4760(3) 0.72674(16) 0.0384(11) Uani 1 1 d . . .
C19 C 1.0361(2) 0.3850(3) 0.70646(19) 0.0398(11) Uani 1 1 d . . .
H19 H 1.0576 0.3409 0.7318 0.048 Uiso 1 1 calc R . .
C20 C 1.01917(18) 0.3572(3) 0.65278(17) 0.0325(9) Uani 1 1 d . . .
C21 C 1.0349(2) 0.2578(3) 0.6353(2) 0.0488(13) Uani 1 1 d . . .
H21A H 1.0805 0.2420 0.6514 0.059 Uiso 1 1 calc R . .
H21B H 1.0343 0.2563 0.5943 0.059 Uiso 1 1 calc R . .
C22 C 0.98990(19) 0.0944(3) 0.63064(15) 0.0301(9) Uani 1 1 d . . .
C23 C 0.98763(19) 0.1825(3) 0.65268(17) 0.0332(9) Uani 1 1 d . . .
C24 C 0.94118(19) 0.2011(3) 0.69029(16) 0.0312(9) Uani 1 1 d . . .
H24 H 0.9401 0.2620 0.7060 0.037 Uiso 1 1 calc R . .
C25 C 0.8971(2) 0.1353(3) 0.70554(16) 0.0319(9) Uani 1 1 d . . .
C26 C 0.9005(2) 0.0457(3) 0.68317(15) 0.0333(10) Uani 1 1 d . . .
H26 H 0.8711 -0.0017 0.6933 0.040 Uiso 1 1 calc R . .
C27 C 0.9481(2) 0.0242(3) 0.64501(15) 0.0327(10) Uani 1 1 d . . .
C28 C 0.9480(2) -0.0727(3) 0.61960(16) 0.0341(10) Uani 1 1 d . . .
H28A H 0.9284 -0.1179 0.6443 0.041 Uiso 1 1 calc R . .
H28B H 0.9943 -0.0924 0.6159 0.041 Uiso 1 1 calc R . .
C29 C 0.8385(2) -0.0795(3) 0.55573(15) 0.0321(9) Uani 1 1 d . . .
C30 C 0.9075(2) -0.0730(3) 0.56152(16) 0.0342(10) Uani 1 1 d . . .
C31 C 0.9401(2) -0.0617(3) 0.51503(16) 0.0314(9) Uani 1 1 d . . .
H31 H 0.9872 -0.0598 0.5195 0.038 Uiso 1 1 calc R . .
C32 C 0.9070(2) -0.0527(3) 0.46044(16) 0.0317(9) Uani 1 1 d . . .
C33 C 0.8357(2) -0.0560(3) 0.45610(17) 0.0355(10) Uani 1 1 d . . .
H33 H 0.8108 -0.0501 0.4207 0.043 Uiso 1 1 calc R . .
C34 C 0.8027(2) -0.0678(3) 0.50383(17) 0.0337(9) Uani 1 1 d . . .
C35 C 0.7270(2) -0.0722(3) 0.49748(19) 0.0462(12) Uani 1 1 d . . .
H35A H 0.7111 -0.0592 0.5341 0.055 Uiso 1 1 calc R . .
H35B H 0.7130 -0.1365 0.4864 0.055 Uiso 1 1 calc R . .
C36 C 0.67968(19) 0.0881(3) 0.47063(16) 0.0344(10) Uani 1 1 d . . .
C37 C 0.69400(19) -0.0033(3) 0.45477(17) 0.0357(10) Uani 1 1 d . . .
C38 C 0.67591(18) -0.0296(3) 0.40025(17) 0.0375(10) Uani 1 1 d . . .
H38 H 0.6854 -0.0915 0.3891 0.045 Uiso 1 1 calc R . .
C39 C 0.6444(2) 0.0312(3) 0.36111(17) 0.0371(10) Uani 1 1 d . . .
C40 C 0.6273(2) 0.1185(3) 0.37816(16) 0.0392(11) Uani 1 1 d . . .
H40 H 0.6024 0.1589 0.3526 0.047 Uiso 1 1 calc R . .
C41 C 0.6463(2) 0.1501(3) 0.43358(18) 0.0424(11) Uani 1 1 d . . .
C42 C 0.6285(2) 0.2464(3) 0.45025(19) 0.0457(12) Uani 1 1 d . . .
H42 H 0.6250 0.2482 0.4912 0.055 Uiso 1 1 calc R . .
C43 C 0.5698(2) 0.4626(5) 0.4781(2) 0.0714(18) Uani 1 1 d . . .
H43A H 0.5723 0.4938 0.4422 0.107 Uiso 1 1 calc R . .
H43B H 0.5546 0.5074 0.5048 0.107 Uiso 1 1 calc R . .
H43C H 0.5385 0.4101 0.4732 0.107 Uiso 1 1 calc R . .
C44 C 0.8182(2) 0.3464(3) 0.34067(19) 0.0411(11) Uani 1 1 d . . .
C45 C 0.8573(3) 0.2569(4) 0.3607(3) 0.078(2) Uani 1 1 d . . .
H45A H 0.8268 0.2036 0.3600 0.117 Uiso 1 1 calc R . .
H45B H 0.8782 0.2665 0.3988 0.117 Uiso 1 1 calc R . .
H45C H 0.8917 0.2443 0.3360 0.117 Uiso 1 1 calc R . .
C46 C 0.7806(3) 0.3273(5) 0.2832(2) 0.0717(18) Uani 1 1 d . . .
H46A H 0.7617 0.3860 0.2676 0.108 Uiso 1 1 calc R . .
H46B H 0.7448 0.2823 0.2870 0.108 Uiso 1 1 calc R . .
H46C H 0.8113 0.3014 0.2584 0.108 Uiso 1 1 calc R . .
C47 C 0.8674(4) 0.4258(5) 0.3320(3) 0.087(2) Uani 1 1 d . . .
H47A H 0.8992 0.4044 0.3068 0.130 Uiso 1 1 calc R . .
H47B H 0.8912 0.4432 0.3679 0.130 Uiso 1 1 calc R . .
H47C H 0.8431 0.4802 0.3157 0.130 Uiso 1 1 calc R . .
C48 C 0.8778(3) 0.6898(4) 0.4760(2) 0.0690(17) Uani 1 1 d . . .
H48A H 0.8377 0.7285 0.4735 0.104 Uiso 1 1 calc R . .
H48B H 0.8979 0.6936 0.4408 0.104 Uiso 1 1 calc R . .
H48C H 0.9095 0.7126 0.5064 0.104 Uiso 1 1 calc R . .
C49 C 0.7206(2) 0.5451(3) 0.67862(17) 0.0379(10) Uani 1 1 d . . .
C50 C 0.6781(2) 0.4582(3) 0.67014(19) 0.0481(12) Uani 1 1 d . . .
H50A H 0.6518 0.4507 0.7017 0.072 Uiso 1 1 calc R . .
H50B H 0.7067 0.4033 0.6676 0.072 Uiso 1 1 calc R . .
H50C H 0.6483 0.4643 0.6356 0.072 Uiso 1 1 calc R . .
C51 C 0.6788(2) 0.6328(3) 0.68534(19) 0.0455(12) Uani 1 1 d . . .
H51A H 0.6468 0.6406 0.6523 0.068 Uiso 1 1 calc R . .
H51B H 0.7079 0.6877 0.6896 0.068 Uiso 1 1 calc R . .
H51C H 0.6550 0.6262 0.7184 0.068 Uiso 1 1 calc R . .
C52 C 0.7684(2) 0.5326(4) 0.73393(18) 0.0498(12) Uani 1 1 d . . .
H52A H 0.7421 0.5215 0.7651 0.075 Uiso 1 1 calc R . .
H52B H 0.7951 0.5895 0.7410 0.075 Uiso 1 1 calc R . .
H52C H 0.7979 0.4791 0.7300 0.075 Uiso 1 1 calc R . .
C53 C 0.9055(2) 0.3477(4) 0.54917(19) 0.0498(12) Uani 1 1 d . . .
H53A H 0.9109 0.2825 0.5615 0.075 Uiso 1 1 calc R . .
H53B H 0.8912 0.3494 0.5091 0.075 Uiso 1 1 calc R . .
H53C H 0.8719 0.3783 0.5694 0.075 Uiso 1 1 calc R . .
C54 C 1.0403(2) 0.5026(4) 0.78817(17) 0.0472(12) Uani 1 1 d . . .
C55 C 0.9798(3) 0.5128(7) 0.8144(4) 0.046(2) Uani 0.50 1 d P . .
H55A H 0.9905 0.5325 0.8532 0.069 Uiso 0.50 1 calc PR . .
H55B H 0.9563 0.4527 0.8134 0.069 Uiso 0.50 1 calc PR . .
H55C H 0.9514 0.5600 0.7944 0.069 Uiso 0.50 1 calc PR . .
C56 C 1.0877(4) 0.5886(6) 0.7895(3) 0.042(2) Uani 0.50 1 d P . .
H56A H 1.0949 0.6132 0.8276 0.063 Uiso 0.50 1 calc PR . .
H56B H 1.0677 0.6374 0.7646 0.063 Uiso 0.50 1 calc PR . .
H56C H 1.1303 0.5694 0.7773 0.063 Uiso 0.50 1 calc PR . .
C57 C 1.0826(6) 0.4211(6) 0.8218(4) 0.058(3) Uani 0.50 1 d P . .
H57A H 1.1200 0.4031 0.8014 0.087 Uiso 0.50 1 calc PR . .
H57B H 1.0541 0.3666 0.8257 0.087 Uiso 0.50 1 calc PR . .
H57C H 1.0996 0.4443 0.8588 0.087 Uiso 0.50 1 calc PR . .
C55A C 1.0036(5) 0.6005(7) 0.8006(4) 0.059(3) Uani 0.50 1 d P . .
H55D H 1.0254 0.6522 0.7829 0.088 Uiso 0.50 1 calc PR . .
H55E H 1.0065 0.6110 0.8408 0.088 Uiso 0.50 1 calc PR . .
H55F H 0.9569 0.5973 0.7854 0.088 Uiso 0.50 1 calc PR . .
C56A C 1.1083(5) 0.5065(9) 0.8024(3) 0.068(3) Uani 0.50 1 d P . .
H56D H 1.1175 0.5139 0.8429 0.102 Uiso 0.50 1 calc PR . .
H56E H 1.1267 0.5598 0.7837 0.102 Uiso 0.50 1 calc PR . .
H56F H 1.1287 0.4484 0.7909 0.102 Uiso 0.50 1 calc PR . .
C57A C 1.0030(5) 0.4328(7) 0.8237(4) 0.055(2) Uani 0.50 1 d P . .
H57D H 1.0303 0.3766 0.8314 0.083 Uiso 0.50 1 calc PR . .
H57E H 0.9606 0.4152 0.8031 0.083 Uiso 0.50 1 calc PR . .
H57F H 0.9949 0.4627 0.8589 0.083 Uiso 0.50 1 calc PR . .
C58 C 1.1000(2) 0.0546(4) 0.6115(2) 0.0591(14) Uani 1 1 d . . .
H58A H 1.1152 0.1010 0.6399 0.089 Uiso 1 1 calc R . .
H58B H 1.1278 0.0579 0.5807 0.089 Uiso 1 1 calc R . .
H58C H 1.1031 -0.0082 0.6279 0.089 Uiso 1 1 calc R . .
C59 C 0.8474(2) 0.1582(3) 0.74725(16) 0.0348(10) Uani 1 1 d . . .
C60 C 0.8867(3) 0.1792(4) 0.8041(2) 0.0600(15) Uani 1 1 d . . .
H60A H 0.8557 0.1869 0.8324 0.090 Uiso 1 1 calc R . .
H60B H 0.9124 0.2369 0.8014 0.090 Uiso 1 1 calc R . .
H60C H 0.9170 0.1271 0.8146 0.090 Uiso 1 1 calc R . .
C61 C 0.8080(3) 0.2460(4) 0.7287(3) 0.0693(17) Uani 1 1 d . . .
H61A H 0.7825 0.2344 0.6926 0.104 Uiso 1 1 calc R . .
H61B H 0.8387 0.2982 0.7253 0.104 Uiso 1 1 calc R . .
H61C H 0.7776 0.2616 0.7563 0.104 Uiso 1 1 calc R . .
C62 C 0.7977(3) 0.0811(4) 0.7517(3) 0.0694(17) Uani 1 1 d . . .
H62A H 0.7651 0.1008 0.7766 0.104 Uiso 1 1 calc R . .
H62B H 0.8207 0.0247 0.7668 0.104 Uiso 1 1 calc R . .
H62C H 0.7751 0.0674 0.7147 0.104 Uiso 1 1 calc R . .
C63 C 0.7885(3) -0.1857(3) 0.6130(2) 0.0521(13) Uani 1 1 d . . .
H63A H 0.7665 -0.2130 0.5786 0.078 Uiso 1 1 calc R . .
H63B H 0.7582 -0.1878 0.6421 0.078 Uiso 1 1 calc R . .
H63C H 0.8287 -0.2216 0.6251 0.078 Uiso 1 1 calc R . .
C64 C 0.9444(2) -0.0403(3) 0.41095(16) 0.0353(10) Uani 1 1 d . . .
C65 C 0.9885(2) -0.1266(3) 0.4045(2) 0.0492(13) Uani 1 1 d . . .
H65A H 0.9605 -0.1817 0.3959 0.074 Uiso 1 1 calc R . .
H65B H 1.0170 -0.1372 0.4393 0.074 Uiso 1 1 calc R . .
H65C H 1.0162 -0.1157 0.3741 0.074 Uiso 1 1 calc R . .
C66 C 0.9899(3) 0.0475(4) 0.4210(2) 0.0616(15) Uani 1 1 d . . .
H66A H 1.0147 0.0573 0.3888 0.092 Uiso 1 1 calc R . .
H66B H 1.0211 0.0377 0.4544 0.092 Uiso 1 1 calc R . .
H66C H 0.9625 0.1028 0.4263 0.092 Uiso 1 1 calc R . .
C67 C 0.9019(2) -0.0272(4) 0.35797(17) 0.0523(13) Uani 1 1 d . . .
H67A H 0.9299 -0.0161 0.3279 0.078 Uiso 1 1 calc R . .
H67B H 0.8727 0.0268 0.3612 0.078 Uiso 1 1 calc R . .
H67C H 0.8751 -0.0835 0.3497 0.078 Uiso 1 1 calc R . .
C68 C 0.7570(3) 0.1614(4) 0.5368(2) 0.0586(14) Uani 1 1 d . . .
H68A H 0.7933 0.1193 0.5294 0.088 Uiso 1 1 calc R . .
H68B H 0.7630 0.1812 0.5759 0.088 Uiso 1 1 calc R . .
H68C H 0.7572 0.2166 0.5127 0.088 Uiso 1 1 calc R . .
C69 C 0.6264(2) -0.0011(4) 0.30060(18) 0.0494(13) Uani 1 1 d D . .
C70 C 0.5853(6) -0.0854(9) 0.2947(3) 0.176(6) Uani 1 1 d . . .
H70A H 0.5698 -0.0952 0.2553 0.265 Uiso 1 1 calc R . .
H70B H 0.5469 -0.0779 0.3159 0.265 Uiso 1 1 calc R . .
H70C H 0.6115 -0.1397 0.3089 0.265 Uiso 1 1 calc R . .
C71 C 0.6858(4) -0.0043(12) 0.2725(3) 0.241(9) Uani 1 1 d D . .
H71A H 0.7220 -0.0324 0.2971 0.362 Uiso 1 1 d R . .
H71B H 0.6982 0.0594 0.2626 0.362 Uiso 1 1 d R . .
H71C H 0.6775 -0.0421 0.2386 0.362 Uiso 1 1 d R . .
C72 C 0.5773(4) 0.0686(8) 0.2681(3) 0.133(4) Uani 1 1 d . . .
H72A H 0.5953 0.1323 0.2719 0.200 Uiso 1 1 calc R . .
H72B H 0.5343 0.0662 0.2834 0.200 Uiso 1 1 calc R . .
H72C H 0.5713 0.0511 0.2286 0.200 Uiso 1 1 calc R . .
O1 O 0.63448(14) 0.4280(2) 0.49876(11) 0.0413(7) Uani 1 1 d . . .
O2 O 0.86111(16) 0.5959(2) 0.48627(12) 0.0439(8) Uani 1 1 d . . .
O3 O 0.96885(15) 0.3972(2) 0.56044(12) 0.0520(9) Uani 1 1 d . . .
O4 O 1.03188(13) 0.0739(2) 0.59082(11) 0.0395(7) Uani 1 1 d . . .
O5 O 0.80600(14) -0.09048(18) 0.60298(10) 0.0342(6) Uani 1 1 d . . .
O6 O 0.69560(16) 0.1138(2) 0.52603(12) 0.0500(9) Uani 1 1 d . . .
O7 O 0.56525(18) 0.2816(3) 0.41948(17) 0.0756(10) Uani 1 1 d . . .
H7O H 0.5328 0.2623 0.4353 0.113 Uiso 1 1 calc R . .
C73 C 0.67226(16) 0.6052(3) 0.09804(15) 0.0272(9) Uani 1 1 d . . .
C74 C 0.63833(18) 0.5618(3) 0.05372(15) 0.0294(9) Uani 1 1 d . . .
C75 C 0.62442(18) 0.4667(3) 0.05595(17) 0.0289(9) Uani 1 1 d . . .
H75 H 0.6010 0.4374 0.0245 0.035 Uiso 1 1 calc R . .
C76 C 0.64388(17) 0.4130(3) 0.10306(16) 0.0285(9) Uani 1 1 d . . .
C77 C 0.67607(18) 0.4613(3) 0.14881(17) 0.0320(9) Uani 1 1 d . . .
H77 H 0.6879 0.4275 0.1823 0.038 Uiso 1 1 calc R . .
C78 C 0.69140(18) 0.5554(3) 0.14752(16) 0.0315(9) Uani 1 1 d . . .
C79 C 0.72489(19) 0.6015(3) 0.19859(18) 0.0407(11) Uani 1 1 d . . .
H79A H 0.7108 0.5698 0.2319 0.049 Uiso 1 1 calc R . .
H79B H 0.7101 0.6675 0.1995 0.049 Uiso 1 1 calc R . .
C80 C 0.84036(19) 0.6685(2) 0.22944(15) 0.0287(9) Uani 1 1 d . . .
C81 C 0.80262(19) 0.5990(3) 0.20161(15) 0.0303(9) Uani 1 1 d . . .
C82 C 0.8346(2) 0.5265(3) 0.17608(15) 0.0336(10) Uani 1 1 d . . .
H82 H 0.8085 0.4790 0.1567 0.040 Uiso 1 1 calc R . .
C83 C 0.90314(19) 0.5218(3) 0.17819(14) 0.0256(8) Uani 1 1 d . . .
C84 C 0.93887(19) 0.5955(3) 0.20467(17) 0.0330(10) Uani 1 1 d . . .
H84 H 0.9859 0.5952 0.2058 0.040 Uiso 1 1 calc R . .
C85 C 0.90790(19) 0.6702(2) 0.22985(14) 0.0245(8) Uani 1 1 d . . .
C86 C 0.9520(2) 0.7515(3) 0.25395(18) 0.0334(9) Uani 1 1 d . . .
H86A H 0.9339 0.7775 0.2872 0.040 Uiso 1 1 calc R . .
H86B H 0.9975 0.7285 0.2653 0.040 Uiso 1 1 calc R . .
C87 C 1.00154(18) 0.8253(2) 0.17171(16) 0.0274(9) Uani 1 1 d . . .
C88 C 0.95371(19) 0.8263(3) 0.21031(15) 0.0273(9) Uani 1 1 d . . .
C89 C 0.90658(19) 0.8970(3) 0.20433(16) 0.0307(9) Uani 1 1 d . . .
H89 H 0.8744 0.8994 0.2302 0.037 Uiso 1 1 calc R . .
C90 C 0.9036(2) 0.9634(3) 0.16355(15) 0.0289(9) Uani 1 1 d . . .
C91 C 0.95024(18) 0.9577(3) 0.12443(16) 0.0274(9) Uani 1 1 d . . .
H91 H 0.9484 1.0020 0.0950 0.033 Uiso 1 1 calc R . .
C92 C 0.9995(2) 0.8880(3) 0.12791(17) 0.0321(9) Uani 1 1 d . . .
C93 C 1.0488(2) 0.8796(3) 0.08344(19) 0.0427(11) Uani 1 1 d . . .
H93A H 1.0935 0.8988 0.1001 0.051 Uiso 1 1 calc R . .
H93B H 1.0514 0.8132 0.0720 0.051 Uiso 1 1 calc R . .
C94 C 0.9925(2) 0.9017(3) -0.01618(19) 0.0395(11) Uani 1 1 d . . .
C95 C 1.02948(19) 0.9384(3) 0.03278(19) 0.0362(10) Uani 1 1 d . . .
C96 C 1.0452(2) 1.0342(3) 0.03174(17) 0.0340(10) Uani 1 1 d . . .
H96 H 1.0708 1.0609 0.0631 0.041 Uiso 1 1 calc R . .
C97 C 1.0247(2) 1.0916(3) -0.01362(17) 0.0319(9) Uani 1 1 d . . .
C98 C 0.99228(19) 1.0491(3) -0.06074(16) 0.0319(9) Uani 1 1 d . . .
H98 H 0.9804 1.0866 -0.0928 0.038 Uiso 1 1 calc R . .
C99 C 0.97639(19) 0.9540(3) -0.06303(18) 0.0363(10) Uani 1 1 d . . .
C100 C 0.9393(2) 0.9108(3) -0.11458(19) 0.0421(11) Uani 1 1 d . . .
H10A H 0.9517 0.9448 -0.1477 0.051 Uiso 1 1 calc R . .
H10B H 0.9540 0.8450 -0.1176 0.051 Uiso 1 1 calc R . .
C101 C 0.82664(19) 0.8403(3) -0.14290(15) 0.0289(9) Uani 1 1 d . . .
C102 C 0.86520(19) 0.9120(3) -0.11569(16) 0.0325(9) Uani 1 1 d . . .
C103 C 0.8328(2) 0.9817(3) -0.09034(17) 0.0336(10) Uani 1 1 d . . .
H103 H 0.8582 1.0316 -0.0730 0.040 Uiso 1 1 calc R . .
C104 C 0.7635(2) 0.9823(3) -0.08900(18) 0.0339(10) Uani 1 1 d . . .
C105 C 0.72767(19) 0.9073(2) -0.11406(14) 0.0246(8) Uani 1 1 d . . .
H105 H 0.6811 0.9048 -0.1120 0.030 Uiso 1 1 calc R . .
C106 C 0.75684(18) 0.8371(3) -0.14146(16) 0.0288(9) Uani 1 1 d . . .
C107 C 0.71806(19) 0.7551(2) -0.16559(15) 0.0265(8) Uani 1 1 d . . .
H10C H 0.7398 0.7294 -0.1972 0.032 Uiso 1 1 calc R . .
H10D H 0.6728 0.7758 -0.1800 0.032 Uiso 1 1 calc R . .
C108 C 0.66507(19) 0.6795(3) -0.08474(17) 0.0307(9) Uani 1 1 d . . .
C109 C 0.71323(19) 0.6782(3) -0.12168(16) 0.0285(9) Uani 1 1 d . . .
C110 C 0.76217(19) 0.6101(3) -0.11652(16) 0.0286(9) Uani 1 1 d . . .
H110 H 0.7952 0.6099 -0.1417 0.034 Uiso 1 1 calc R . .
C111 C 0.76405(18) 0.5407(3) -0.07440(17) 0.0298(9) Uani 1 1 d . . .
C112 C 0.7170(2) 0.5461(3) -0.03777(17) 0.0335(9) Uani 1 1 d . . .
H112 H 0.7189 0.5019 -0.0082 0.040 Uiso 1 1 calc R . .
C113 C 0.66669(19) 0.6127(3) -0.04143(16) 0.0296(9) Uani 1 1 d . . .
C114 C 0.6163(2) 0.6157(3) 0.00002(17) 0.0332(9) Uani 1 1 d . . .
H114 H 0.6088 0.6826 0.0099 0.040 Uiso 1 1 calc R . .
C115 C 0.7495(2) 0.7243(3) 0.0788(2) 0.0483(12) Uani 1 1 d . . .
H11A H 0.7848 0.7007 0.1061 0.073 Uiso 1 1 calc R . .
H11B H 0.7534 0.7924 0.0756 0.073 Uiso 1 1 calc R . .
H11C H 0.7536 0.6954 0.0425 0.073 Uiso 1 1 calc R . .
C116 C 0.6374(2) 0.3061(3) 0.10341(17) 0.0399(11) Uani 1 1 d . . .
C117 C 0.5950(3) 0.2671(3) 0.0529(2) 0.0519(13) Uani 1 1 d . . .
H11D H 0.5958 0.1985 0.0543 0.078 Uiso 1 1 calc R . .
H11E H 0.6127 0.2885 0.0188 0.078 Uiso 1 1 calc R . .
H11F H 0.5492 0.2892 0.0531 0.078 Uiso 1 1 calc R . .
C118 C 0.7060(3) 0.2637(3) 0.1030(3) 0.0590(15) Uani 1 1 d . . .
H11G H 0.7025 0.1953 0.1022 0.089 Uiso 1 1 calc R . .
H11H H 0.7341 0.2832 0.1365 0.089 Uiso 1 1 calc R . .
H11I H 0.7258 0.2854 0.0699 0.089 Uiso 1 1 calc R . .
C119 C 0.6058(2) 0.2741(3) 0.1554(2) 0.0509(12) Uani 1 1 d . . .
H11J H 0.5615 0.3021 0.1552 0.076 Uiso 1 1 calc R . .
H11K H 0.6337 0.2942 0.1889 0.076 Uiso 1 1 calc R . .
H11L H 0.6019 0.2057 0.1552 0.076 Uiso 1 1 calc R . .
C120 C 0.7970(3) 0.7163(4) 0.31076(19) 0.0566(14) Uani 1 1 d . . .
H12A H 0.7722 0.6572 0.3100 0.085 Uiso 1 1 calc R . .
H12B H 0.7708 0.7660 0.3260 0.085 Uiso 1 1 calc R . .
H12C H 0.8392 0.7091 0.3342 0.085 Uiso 1 1 calc R . .
C121 C 0.93941(19) 0.4438(3) 0.15076(18) 0.0345(10) Uani 1 1 d . . .
C122 C 0.8950(3) 0.3612(3) 0.1329(2) 0.0540(13) Uani 1 1 d . . .
H12D H 0.8577 0.3826 0.1069 0.081 Uiso 1 1 calc R . .
H12E H 0.8781 0.3333 0.1657 0.081 Uiso 1 1 calc R . .
H12F H 0.9207 0.3143 0.1147 0.081 Uiso 1 1 calc R . .
C123 C 0.9725(3) 0.4824(4) 0.1021(2) 0.0701(18) Uani 1 1 d . . .
H12G H 0.9912 0.4307 0.0820 0.105 Uiso 1 1 calc R . .
H12H H 1.0080 0.5256 0.1159 0.105 Uiso 1 1 calc R . .
H12I H 0.9395 0.5159 0.0768 0.105 Uiso 1 1 calc R . .
C124 C 0.9938(3) 0.4023(4) 0.1934(3) 0.0766(19) Uani 1 1 d . . .
H12J H 0.9736 0.3801 0.2261 0.115 Uiso 1 1 calc R . .
H12K H 1.0268 0.4507 0.2046 0.115 Uiso 1 1 calc R . .
H12L H 1.0154 0.3498 0.1764 0.115 Uiso 1 1 calc R . .
C125 C 1.1101(2) 0.7792(3) 0.2065(3) 0.0606(15) Uani 1 1 d . . .
H12M H 1.1300 0.8312 0.1876 0.091 Uiso 1 1 calc R . .
H12N H 1.1406 0.7257 0.2092 0.091 Uiso 1 1 calc R . .
H12O H 1.1017 0.7990 0.2440 0.091 Uiso 1 1 calc R . .
C126 C 0.85000(19) 1.0379(3) 0.15929(17) 0.0340(10) Uani 1 1 d . . .
C127 C 0.7818(2) 0.9903(4) 0.1466(2) 0.0511(13) Uani 1 1 d . . .
H12P H 0.7816 0.9529 0.1125 0.077 Uiso 1 1 calc R . .
H12Q H 0.7471 1.0383 0.1414 0.077 Uiso 1 1 calc R . .
H12R H 0.7734 0.9496 0.1777 0.077 Uiso 1 1 calc R . .
C128 C 0.8502(3) 1.0935(3) 0.21268(19) 0.0500(12) Uani 1 1 d . . .
H12S H 0.8455 1.0507 0.2438 0.075 Uiso 1 1 calc R . .
H12T H 0.8132 1.1380 0.2092 0.075 Uiso 1 1 calc R . .
H12U H 0.8922 1.1278 0.2196 0.075 Uiso 1 1 calc R . .
C129 C 0.8573(2) 1.1084(3) 0.1115(2) 0.0527(14) Uani 1 1 d . . .
H12V H 0.9007 1.1392 0.1176 0.079 Uiso 1 1 calc R . .
H12W H 0.8221 1.1557 0.1109 0.079 Uiso 1 1 calc R . .
H12X H 0.8537 1.0750 0.0759 0.079 Uiso 1 1 calc R . .
C130 C 0.9150(3) 0.7835(3) 0.0045(2) 0.0584(14) Uani 1 1 d . . .
H13A H 0.9232 0.7724 0.0447 0.088 Uiso 1 1 calc R . .
H13B H 0.8959 0.7271 -0.0139 0.088 Uiso 1 1 calc R . .
H13C H 0.8840 0.8359 -0.0025 0.088 Uiso 1 1 calc R . .
C131 C 1.03527(18) 1.1982(2) -0.01270(17) 0.0305(9) Uani 1 1 d . . .
C132 C 1.0772(2) 1.2302(3) 0.03985(19) 0.0448(11) Uani 1 1 d . . .
H13D H 1.0546 1.2139 0.0725 0.067 Uiso 1 1 calc R . .
H13E H 1.0834 1.2982 0.0386 0.067 Uiso 1 1 calc R . .
H13F H 1.1205 1.1991 0.0423 0.067 Uiso 1 1 calc R . .
C133 C 0.9655(2) 1.2447(3) -0.0152(2) 0.0511(13) Uani 1 1 d . . .
H13G H 0.9388 1.2258 -0.0496 0.077 Uiso 1 1 calc R . .
H13H H 0.9704 1.3130 -0.0145 0.077 Uiso 1 1 calc R . .
H13I H 0.9434 1.2245 0.0170 0.077 Uiso 1 1 calc R . .
C134 C 1.0678(3) 1.2307(3) -0.0641(2) 0.0515(13) Uani 1 1 d . . .
H13J H 1.1105 1.1987 -0.0651 0.077 Uiso 1 1 calc R . .
H13K H 1.0751 1.2985 -0.0621 0.077 Uiso 1 1 calc R . .
H13L H 1.0386 1.2155 -0.0979 0.077 Uiso 1 1 calc R . .
C135 C 0.8697(3) 0.7932(4) -0.22547(19) 0.0517(13) Uani 1 1 d . . .
H13M H 0.8287 0.8180 -0.2454 0.078 Uiso 1 1 calc R . .
H13N H 0.8839 0.7375 -0.2448 0.078 Uiso 1 1 calc R . .
H13O H 0.9046 0.8410 -0.2243 0.078 Uiso 1 1 calc R . .
C136 C 0.7273(2) 1.0611(3) -0.06135(19) 0.0405(11) Uani 1 1 d . . .
C137 C 0.7734(2) 1.1419(4) -0.0404(2) 0.0582(14) Uani 1 1 d . . .
H13P H 0.8071 1.1186 -0.0115 0.087 Uiso 1 1 calc R . .
H13Q H 0.7474 1.1913 -0.0247 0.087 Uiso 1 1 calc R . .
H13R H 0.7953 1.1673 -0.0714 0.087 Uiso 1 1 calc R . .
C138 C 0.6718(3) 1.0991(4) -0.1027(3) 0.0667(16) Uani 1 1 d . . .
H13S H 0.6900 1.1172 -0.1372 0.100 Uiso 1 1 calc R . .
H13T H 0.6517 1.1540 -0.0867 0.100 Uiso 1 1 calc R . .
H13U H 0.6379 1.0506 -0.1109 0.100 Uiso 1 1 calc R . .
C139 C 0.6967(4) 1.0188(4) -0.0108(2) 0.0782(19) Uani 1 1 d . . .
H13V H 0.6712 0.9625 -0.0225 0.117 Uiso 1 1 calc R . .
H13W H 0.6672 1.0649 0.0039 0.117 Uiso 1 1 calc R . .
H13X H 0.7322 1.0022 0.0182 0.117 Uiso 1 1 calc R . .
C140 C 0.5593(2) 0.7235(4) -0.1274(2) 0.0521(13) Uani 1 1 d . . .
H14C H 0.5739 0.6960 -0.1613 0.078 Uiso 1 1 calc R . .
H14D H 0.5332 0.7802 -0.1370 0.078 Uiso 1 1 calc R . .
H14E H 0.5319 0.6781 -0.1097 0.078 Uiso 1 1 calc R . .
C141 C 0.8205(2) 0.4666(3) -0.06953(17) 0.0340(10) Uani 1 1 d . . .
C142 C 0.8200(3) 0.4141(3) -0.1245(2) 0.0579(14) Uani 1 1 d . . .
H14F H 0.8537 0.3647 -0.1208 0.087 Uiso 1 1 calc R . .
H14G H 0.8298 0.4579 -0.1539 0.087 Uiso 1 1 calc R . .
H14H H 0.7761 0.3861 -0.1343 0.087 Uiso 1 1 calc R . .
C143 C 0.8867(2) 0.5174(3) -0.0572(2) 0.0492(12) Uani 1 1 d . . .
H14I H 0.8900 0.5431 -0.0194 0.074 Uiso 1 1 calc R . .
H14J H 0.8894 0.5684 -0.0841 0.074 Uiso 1 1 calc R . .
H14K H 0.9232 0.4732 -0.0603 0.074 Uiso 1 1 calc R . .
C144 C 0.8096(3) 0.3980(4) -0.0240(2) 0.0600(15) Uani 1 1 d . . .
H14L H 0.7662 0.3678 -0.0323 0.090 Uiso 1 1 calc R . .
H14M H 0.8109 0.4312 0.0116 0.090 Uiso 1 1 calc R . .
H14N H 0.8445 0.3502 -0.0217 0.090 Uiso 1 1 calc R . .
O8 O 0.68553(14) 0.70112(19) 0.09664(12) 0.0432(7) Uani 1 1 d . . .
O9 O 0.80950(14) 0.74029(18) 0.25624(12) 0.0387(7) Uani 1 1 d . . .
O10 O 1.04819(14) 0.75235(19) 0.17524(13) 0.0417(8) Uani 1 1 d . . .
O11 O 0.97626(16) 0.8057(2) -0.01697(15) 0.0530(9) Uani 1 1 d . . .
O12 O 0.85791(14) 0.76848(19) -0.16955(12) 0.0370(7) Uani 1 1 d . . .
O13 O 0.61642(13) 0.74729(17) -0.08944(12) 0.0339(7) Uani 1 1 d . . .
O14 O 0.55419(12) 0.5778(2) -0.02758(11) 0.0433(6) Uani 1 1 d . . .
H14 H 0.5257 0.5753 -0.0047 0.065 Uiso 1 1 calc R . .
C145 C 0.5756(3) 0.4344(3) 0.8743(2) 0.0587(14) Uani 1 1 d . . .
H145 H 0.5864 0.4830 0.9036 0.070 Uiso 1 1 calc R . .
C146 C 0.5796(3) 0.9382(4) 0.7131(2) 0.0659(16) Uani 1 1 d . . .
H146 H 0.5470 0.9820 0.6926 0.079 Uiso 1 1 calc R . .
Cl1 Cl 0.61863(14) 0.33279(15) 0.89324(11) 0.1355(9) Uani 1 1 d . . .
Cl2 Cl 0.49346(10) 0.41650(19) 0.86616(15) 0.1614(12) Uani 1 1 d . . .
Cl3 Cl 0.60137(18) 0.47280(19) 0.81289(8) 0.1709(14) Uani 1 1 d . . .
Cl4 Cl 0.54574(10) 0.82800(13) 0.70846(11) 0.1163(7) Uani 1 1 d . . .
Cl5 Cl 0.59610(18) 0.97981(14) 0.77997(8) 0.1638(13) Uani 1 1 d . . .
Cl6 Cl 0.65112(12) 0.93862(17) 0.67902(11) 0.1296(7) Uani 1 1 d . . .

loop_
_atom_site_aniso_label
_atom_site_aniso_U_11
_atom_site_aniso_U_22
_atom_site_aniso_U_33
_atom_site_aniso_U_23
_atom_site_aniso_U_13
_atom_site_aniso_U_12
C1 0.031(2) 0.052(3) 0.020(2) -0.0060(18) -0.0033(17) 0.019(2)
C2 0.029(2) 0.044(3) 0.026(2) -0.0067(18) 0.0015(17) -0.0005(19)
C3 0.043(3) 0.038(2) 0.039(3) -0.005(2) 0.011(2) -0.001(2)
C4 0.025(2) 0.041(2) 0.027(2) 0.0052(17) 0.0060(16) 0.0013(18)
C5 0.025(2) 0.035(2) 0.030(2) -0.0018(17) -0.0015(17) 0.0005(17)
C6 0.023(2) 0.035(2) 0.028(2) -0.0009(17) 0.0033(16) 0.0115(17)
C7 0.059(3) 0.033(2) 0.032(2) -0.0086(19) 0.002(2) 0.008(2)
C8 0.057(3) 0.020(2) 0.025(2) -0.0006(16) 0.0123(19) 0.0045(19)
C9 0.037(2) 0.024(2) 0.031(2) 0.0020(16) 0.0057(18) 0.0087(17)
C10 0.040(2) 0.031(2) 0.041(2) -0.0076(19) 0.007(2) 0.0047(19)
C11 0.045(3) 0.027(2) 0.024(2) -0.0038(16) 0.0070(18) -0.0008(18)
C12 0.042(2) 0.035(2) 0.019(2) -0.0019(16) -0.0007(17) -0.0025(19)
C13 0.042(2) 0.027(2) 0.029(2) -0.0037(16) 0.0100(18) -0.0092(18)
C14 0.037(2) 0.056(3) 0.030(2) 0.002(2) 0.0043(18) -0.016(2)
C15 0.039(2) 0.059(3) 0.028(2) -0.011(2) 0.0149(19) -0.027(2)
C16 0.034(2) 0.044(2) 0.032(2) -0.0057(19) 0.0096(18) -0.0143(19)
C17 0.059(3) 0.035(2) 0.033(2) -0.0068(19) 0.013(2) -0.016(2)
C18 0.038(2) 0.052(3) 0.026(2) -0.006(2) 0.0086(19) -0.024(2)
C19 0.026(2) 0.048(3) 0.048(3) 0.012(2) 0.0127(19) -0.0051(19)
C20 0.0188(19) 0.045(2) 0.035(2) -0.0086(19) 0.0079(17) -0.0036(18)
C21 0.031(2) 0.055(3) 0.066(3) -0.004(2) 0.031(2) -0.015(2)
C22 0.028(2) 0.038(2) 0.025(2) 0.0006(17) 0.0031(17) -0.0007(18)
C23 0.025(2) 0.041(2) 0.035(2) 0.0011(19) 0.0088(18) -0.0016(18)
C24 0.028(2) 0.035(2) 0.031(2) -0.0063(18) 0.0035(17) -0.0019(18)
C25 0.033(2) 0.036(2) 0.026(2) -0.0069(17) -0.0004(17) 0.0018(18)
C26 0.046(3) 0.035(2) 0.0188(19) 0.0029(16) 0.0025(18) 0.0037(19)
C27 0.038(2) 0.039(2) 0.0186(19) -0.0023(17) -0.0112(17) 0.0002(19)
C28 0.038(2) 0.037(2) 0.027(2) 0.0075(18) 0.0013(17) 0.0148(19)
C29 0.045(3) 0.026(2) 0.026(2) -0.0040(16) 0.0075(18) -0.0092(19)
C30 0.054(3) 0.021(2) 0.026(2) -0.0091(16) -0.0007(19) 0.0003(19)
C31 0.037(2) 0.030(2) 0.028(2) -0.0040(17) 0.0025(18) 0.0027(18)
C32 0.038(2) 0.025(2) 0.033(2) 0.0010(17) 0.0045(18) -0.0023(17)
C33 0.042(3) 0.034(2) 0.031(2) 0.0040(18) 0.0041(19) -0.0064(19)
C34 0.035(2) 0.030(2) 0.036(2) 0.0025(17) 0.0006(18) -0.0075(18)
C35 0.047(3) 0.048(3) 0.044(3) 0.005(2) 0.008(2) -0.013(2)
C36 0.023(2) 0.050(3) 0.031(2) -0.0080(19) 0.0069(17) -0.0109(18)
C37 0.025(2) 0.052(3) 0.031(2) 0.0046(19) 0.0071(17) -0.0143(19)
C38 0.0196(19) 0.058(3) 0.036(2) -0.005(2) 0.0107(17) -0.0097(19)
C39 0.033(2) 0.049(3) 0.030(2) 0.000(2) 0.0065(18) -0.010(2)
C40 0.037(2) 0.059(3) 0.021(2) -0.0037(19) 0.0001(18) -0.015(2)
C41 0.038(3) 0.049(3) 0.043(3) -0.002(2) 0.019(2) -0.021(2)
C42 0.050(3) 0.055(3) 0.033(2) -0.018(2) 0.009(2) -0.002(2)
C43 0.041(3) 0.122(5) 0.052(3) -0.011(3) 0.011(2) 0.021(3)
C44 0.031(2) 0.046(3) 0.049(3) -0.002(2) 0.015(2) -0.002(2)
C45 0.051(3) 0.080(4) 0.113(5) 0.019(4) 0.054(4) 0.023(3)
C46 0.065(4) 0.112(5) 0.042(3) -0.014(3) 0.024(3) -0.007(4)
C47 0.109(5) 0.079(4) 0.084(4) -0.031(3) 0.062(4) -0.043(4)
C48 0.110(5) 0.045(3) 0.058(3) 0.015(3) 0.035(3) -0.014(3)
C49 0.046(3) 0.037(2) 0.031(2) -0.0024(19) 0.005(2) -0.003(2)
C50 0.057(3) 0.046(3) 0.043(3) -0.008(2) 0.013(2) -0.013(2)
C51 0.050(3) 0.043(3) 0.045(3) 0.001(2) 0.012(2) 0.012(2)
C52 0.048(3) 0.069(3) 0.032(2) 0.001(2) -0.001(2) 0.002(3)
C53 0.047(3) 0.064(3) 0.037(3) -0.019(2) -0.003(2) -0.020(2)
C54 0.047(3) 0.069(3) 0.027(2) -0.006(2) 0.015(2) -0.024(2)
C55 0.013(4) 0.078(7) 0.048(5) -0.001(5) 0.010(3) 0.000(4)
C56 0.044(5) 0.056(6) 0.026(4) -0.017(4) 0.003(3) -0.037(4)
C57 0.089(8) 0.044(5) 0.034(5) 0.018(4) -0.027(5) -0.013(5)
C55A 0.078(7) 0.059(6) 0.037(5) -0.022(4) -0.007(4) 0.011(5)
C56A 0.060(6) 0.118(10) 0.026(5) -0.023(5) 0.004(4) -0.030(7)
C57A 0.056(6) 0.072(7) 0.044(5) 0.001(4) 0.028(4) -0.007(5)
C58 0.037(3) 0.091(4) 0.050(3) -0.004(3) 0.009(2) 0.026(3)
C59 0.041(3) 0.039(2) 0.026(2) -0.0051(18) 0.0110(18) 0.001(2)
C60 0.059(3) 0.079(4) 0.044(3) -0.020(3) 0.014(3) 0.011(3)
C61 0.068(4) 0.078(4) 0.067(4) 0.010(3) 0.032(3) 0.028(3)
C62 0.056(3) 0.065(4) 0.096(5) -0.023(3) 0.050(3) -0.017(3)
C63 0.078(4) 0.042(3) 0.039(3) 0.005(2) 0.014(3) -0.018(3)
C64 0.034(2) 0.045(3) 0.028(2) 0.0036(19) 0.0096(18) -0.002(2)
C65 0.047(3) 0.059(3) 0.046(3) -0.005(2) 0.027(2) -0.005(2)
C66 0.071(4) 0.054(3) 0.062(3) 0.010(3) 0.021(3) -0.023(3)
C67 0.050(3) 0.077(4) 0.031(2) 0.007(2) 0.015(2) -0.003(3)
C68 0.060(3) 0.068(3) 0.044(3) -0.009(2) -0.010(2) -0.014(3)
C69 0.056(3) 0.060(3) 0.029(2) -0.013(2) -0.007(2) -0.008(3)
C70 0.240(12) 0.238(12) 0.050(4) -0.047(6) 0.006(6) -0.157(10)
C71 0.099(6) 0.58(3) 0.044(4) -0.138(9) 0.021(4) -0.046(11)
C72 0.102(6) 0.239(12) 0.053(4) -0.047(5) -0.020(4) 0.045(7)
O1 0.0372(17) 0.061(2) 0.0276(15) -0.0055(14) 0.0105(13) 0.0113(15)
O2 0.062(2) 0.0379(17) 0.0347(17) -0.0027(13) 0.0185(15) -0.0025(15)
O3 0.0466(19) 0.078(2) 0.0328(17) -0.0093(16) 0.0118(14) -0.0251(17)
O4 0.0328(16) 0.055(2) 0.0314(16) -0.0056(14) 0.0061(13) 0.0053(15)
O5 0.0464(17) 0.0313(15) 0.0259(15) 0.0032(12) 0.0076(13) -0.0050(13)
O6 0.052(2) 0.072(2) 0.0260(16) -0.0122(15) 0.0047(14) -0.0236(17)
O7 0.060(2) 0.077(3) 0.091(3) 0.012(2) 0.019(2) -0.0056(19)
C73 0.0154(18) 0.030(2) 0.039(2) 0.0029(17) 0.0166(16) 0.0037(15)
C74 0.025(2) 0.036(2) 0.028(2) -0.0041(17) 0.0085(17) 0.0109(18)
C75 0.0202(19) 0.032(2) 0.035(2) 0.0019(18) 0.0069(16) 0.0084(16)
C76 0.0164(18) 0.034(2) 0.037(2) 0.0000(18) 0.0104(16) 0.0041(16)
C77 0.0188(19) 0.041(2) 0.038(2) 0.0084(18) 0.0116(17) 0.0072(17)
C78 0.022(2) 0.041(2) 0.032(2) -0.0101(18) 0.0030(16) 0.0040(17)
C79 0.030(2) 0.050(3) 0.043(2) -0.017(2) 0.0054(19) 0.0062(19)
C80 0.036(2) 0.0235(19) 0.026(2) 0.0066(15) 0.0008(17) 0.0024(17)
C81 0.033(2) 0.032(2) 0.027(2) -0.0031(16) 0.0079(17) 0.0034(17)
C82 0.032(2) 0.042(2) 0.026(2) -0.0128(17) 0.0009(17) -0.0042(18)
C83 0.032(2) 0.029(2) 0.0165(17) -0.0016(15) 0.0049(15) 0.0076(17)
C84 0.023(2) 0.036(2) 0.040(2) 0.0092(19) 0.0032(18) 0.0061(18)
C85 0.036(2) 0.0206(18) 0.0165(18) 0.0012(14) 0.0013(16) -0.0012(16)
C86 0.032(2) 0.030(2) 0.038(2) -0.0050(17) 0.0017(18) -0.0075(18)
C87 0.027(2) 0.0193(19) 0.035(2) -0.0043(16) 0.0006(17) -0.0070(16)
C88 0.031(2) 0.024(2) 0.027(2) -0.0040(16) 0.0038(17) -0.0052(17)
C89 0.031(2) 0.033(2) 0.030(2) -0.0056(17) 0.0115(17) -0.0031(18)
C90 0.033(2) 0.032(2) 0.0209(19) 0.0016(16) 0.0012(17) 0.0036(18)
C91 0.026(2) 0.025(2) 0.034(2) 0.0026(16) 0.0150(17) 0.0050(16)
C92 0.034(2) 0.024(2) 0.040(2) -0.0023(18) 0.0105(19) -0.0026(18)
C93 0.037(2) 0.043(3) 0.052(3) 0.008(2) 0.022(2) 0.016(2)
C94 0.031(2) 0.034(2) 0.057(3) -0.014(2) 0.016(2) 0.0019(18)
C95 0.025(2) 0.032(2) 0.056(3) 0.005(2) 0.025(2) 0.0024(18)
C96 0.033(2) 0.039(2) 0.032(2) -0.0063(19) 0.0116(18) -0.0069(19)
C97 0.030(2) 0.032(2) 0.036(2) -0.0015(18) 0.0127(18) -0.0020(18)
C98 0.030(2) 0.033(2) 0.033(2) -0.0051(17) 0.0023(17) 0.0030(17)
C99 0.024(2) 0.038(2) 0.050(3) -0.004(2) 0.0170(19) 0.0021(18)
C100 0.033(2) 0.047(3) 0.047(3) -0.014(2) 0.009(2) 0.003(2)
C101 0.033(2) 0.029(2) 0.026(2) -0.0038(16) 0.0093(17) 0.0070(17)
C102 0.026(2) 0.037(2) 0.034(2) -0.0013(18) 0.0028(17) -0.0027(17)
C103 0.031(2) 0.025(2) 0.047(3) -0.0006(18) 0.0081(19) -0.0056(17)
C104 0.029(2) 0.031(2) 0.043(2) 0.0048(18) 0.0088(19) -0.0062(18)
C105 0.033(2) 0.0229(19) 0.0183(18) 0.0013(14) 0.0034(16) -0.0058(16)
C106 0.028(2) 0.029(2) 0.029(2) 0.0085(16) -0.0007(17) 0.0016(17)
C107 0.037(2) 0.0231(19) 0.0189(18) 0.0024(15) 0.0009(16) 0.0047(17)
C108 0.029(2) 0.025(2) 0.037(2) 0.0007(17) 0.0026(18) 0.0084(17)
C109 0.032(2) 0.024(2) 0.028(2) -0.0034(16) -0.0024(17) -0.0015(17)
C110 0.030(2) 0.026(2) 0.030(2) -0.0004(16) 0.0024(17) -0.0010(16)
C111 0.024(2) 0.024(2) 0.041(2) -0.0083(18) 0.0058(18) -0.0026(16)
C112 0.036(2) 0.030(2) 0.034(2) 0.0055(18) 0.0037(19) 0.0042(18)
C113 0.029(2) 0.028(2) 0.031(2) -0.0012(17) 0.0046(18) 0.0039(17)
C114 0.036(2) 0.024(2) 0.040(2) 0.0035(17) 0.0074(19) 0.0055(17)
C115 0.043(3) 0.045(3) 0.060(3) 0.003(2) 0.018(2) -0.012(2)
C116 0.036(2) 0.045(3) 0.038(2) 0.011(2) -0.0014(19) -0.001(2)
C117 0.059(3) 0.032(3) 0.064(3) 0.004(2) 0.006(3) 0.001(2)
C118 0.054(3) 0.031(2) 0.092(4) -0.003(3) 0.008(3) 0.007(2)
C119 0.055(3) 0.043(3) 0.055(3) 0.014(2) 0.009(2) 0.006(2)
C120 0.080(4) 0.054(3) 0.038(3) -0.017(2) 0.016(3) 0.004(3)
C121 0.027(2) 0.035(2) 0.043(2) -0.0082(19) 0.0137(18) 0.0026(18)
C122 0.057(3) 0.044(3) 0.062(3) -0.029(2) 0.012(3) 0.008(2)
C123 0.093(4) 0.056(3) 0.073(4) -0.001(3) 0.067(3) -0.007(3)
C124 0.071(4) 0.065(4) 0.089(4) -0.017(3) -0.013(3) 0.049(3)
C125 0.027(2) 0.038(3) 0.114(5) 0.023(3) -0.005(3) 0.003(2)
C126 0.029(2) 0.033(2) 0.042(2) 0.0050(19) 0.0141(19) 0.0071(18)
C127 0.027(2) 0.057(3) 0.070(3) 0.008(3) 0.007(2) 0.011(2)
C128 0.060(3) 0.044(3) 0.048(3) -0.011(2) 0.015(2) 0.017(2)
C129 0.046(3) 0.045(3) 0.070(3) 0.035(3) 0.019(2) 0.018(2)
C130 0.066(3) 0.032(3) 0.081(4) -0.017(2) 0.027(3) -0.019(2)
C131 0.027(2) 0.0206(18) 0.045(2) -0.0071(17) 0.0085(17) 0.0006(16)
C132 0.046(3) 0.037(3) 0.049(3) -0.010(2) -0.004(2) -0.005(2)
C133 0.035(2) 0.047(3) 0.071(3) -0.010(2) 0.007(2) 0.010(2)
C134 0.063(3) 0.033(2) 0.061(3) 0.002(2) 0.020(3) -0.010(2)
C135 0.059(3) 0.054(3) 0.046(3) -0.011(2) 0.027(2) -0.009(2)
C136 0.043(3) 0.033(2) 0.048(3) -0.012(2) 0.015(2) -0.006(2)
C137 0.040(3) 0.051(3) 0.088(4) -0.020(3) 0.025(3) -0.014(2)
C138 0.046(3) 0.050(3) 0.103(5) -0.019(3) 0.005(3) 0.009(3)
C139 0.107(5) 0.067(4) 0.067(4) -0.038(3) 0.039(4) -0.013(4)
C140 0.042(3) 0.048(3) 0.063(3) -0.005(2) -0.009(2) 0.012(2)
C141 0.034(2) 0.034(2) 0.035(2) -0.0014(18) 0.0064(19) 0.0109(18)
C142 0.062(3) 0.045(3) 0.067(4) -0.006(3) 0.007(3) 0.027(3)
C143 0.040(3) 0.043(3) 0.065(3) 0.005(2) 0.003(2) 0.011(2)
C144 0.067(4) 0.049(3) 0.068(3) 0.015(3) 0.029(3) 0.034(3)
O8 0.0402(17) 0.0338(16) 0.0573(19) -0.0059(14) 0.0134(14) 0.0000(13)
O9 0.0454(18) 0.0321(16) 0.0403(17) -0.0079(13) 0.0132(14) 0.0067(13)
O10 0.0342(17) 0.0324(17) 0.060(2) 0.0053(14) 0.0108(15) 0.0109(13)
O11 0.054(2) 0.0273(16) 0.085(2) -0.0114(15) 0.0388(18) -0.0019(14)
O12 0.0378(16) 0.0325(15) 0.0414(17) -0.0084(13) 0.0080(13) 0.0004(13)
O13 0.0328(15) 0.0215(14) 0.0474(18) 0.0006(12) 0.0038(13) 0.0061(12)
O14 0.0306(14) 0.0596(18) 0.0407(15) 0.0026(13) 0.0085(11) 0.0029(13)
C145 0.075(4) 0.042(3) 0.056(3) -0.009(2) -0.007(3) 0.002(3)
C146 0.066(3) 0.062(3) 0.063(3) 0.001(3) -0.024(3) 0.005(3)
Cl1 0.158(2) 0.0767(13) 0.160(2) 0.0294(13) -0.0378(17) 0.0216(13)
Cl2 0.0628(10) 0.157(2) 0.266(3) -0.106(2) 0.0243(15) 0.0016(12)
Cl3 0.313(4) 0.143(2) 0.0594(11) 0.0223(12) 0.0331(16) -0.088(2)
Cl4 0.0936(13) 0.0733(11) 0.176(2) -0.0012(12) -0.0155(13) -0.0209(10)
Cl5 0.331(4) 0.0786(12) 0.0673(11) -0.0055(10) -0.0501(17) 0.0337(18)
Cl6 0.1141(16) 0.1247(17) 0.1475(19) -0.0205(14) 0.0022(14) -0.0167(13)

loop_
_atom_type_symbol
_atom_type_description
_atom_type_scat_dispersion_real
_atom_type_scat_dispersion_imag
_atom_type_scat_source
C C 0.0033 0.0016 'International Tables Vol C Tables 4.2.6.8 and 6.1.1.4'
H H 0.0000 0.0000 'International Tables Vol C Tables 4.2.6.8 and 6.1.1.4'
O O 0.0106 0.0060 'International Tables Vol C Tables 4.2.6.8 and 6.1.1.4'
Cl Cl 0.1484 0.1585 'International Tables Vol C Tables 4.2.6.8 and 6.1.1.4'

loop_
_geom_angle_atom_site_label_1
_geom_angle_atom_site_label_2
_geom_angle_atom_site_label_3
_geom_angle
_geom_angle_site_symmetry_1
_geom_angle_site_symmetry_3
_geom_angle_publ_flag
C6 C1 O1 121.2(4) . . ?
C6 C1 C2 121.5(4) . . ?
O1 C1 C2 117.2(4) . . ?
C3 C2 C1 117.2(4) . . ?
C3 C2 C42 122.1(4) . . ?
C1 C2 C42 120.7(4) . . ?
C4 C3 C2 121.5(4) . . ?
C4 C3 H3 119.3 . . ?
C2 C3 H3 119.3 . . ?
C5 C4 C3 118.1(4) . . ?
C5 C4 C44 123.8(4) . . ?
C3 C4 C44 118.0(4) . . ?
C6 C5 C4 123.0(4) . . ?
C6 C5 H5 118.5 . . ?
C4 C5 H5 118.5 . . ?
C5 C6 C1 118.7(4) . . ?
C5 C6 C7 121.1(4) . . ?
C1 C6 C7 120.1(4) . . ?
C9 C7 C6 112.7(3) . . ?
C9 C7 H7A 109.1 . . ?
C6 C7 H7A 109.1 . . ?
C9 C7 H7B 109.1 . . ?
C6 C7 H7B 109.1 . . ?
H7A C7 H7B 107.8 . . ?
C13 C8 O2 119.9(4) . . ?
C13 C8 C9 122.7(4) . . ?
O2 C8 C9 117.4(4) . . ?
C8 C9 C10 117.3(4) . . ?
C8 C9 C7 121.5(4) . . ?
C10 C9 C7 121.1(4) . . ?
C11 C10 C9 120.8(4) . . ?
C11 C10 H10 119.6 . . ?
C9 C10 H10 119.6 . . ?
C12 C11 C10 119.4(4) . . ?
C12 C11 C49 123.7(4) . . ?
C10 C11 C49 117.0(4) . . ?
C11 C12 C13 123.9(4) . . ?
C11 C12 H12 118.0 . . ?
C13 C12 H12 118.0 . . ?
C8 C13 C12 115.9(4) . . ?
C8 C13 C14 122.3(4) . . ?
C12 C13 C14 121.7(4) . . ?
C16 C14 C13 115.2(4) . . ?
C16 C14 H14A 108.5 . . ?
C13 C14 H14A 108.5 . . ?
C16 C14 H14B 108.5 . . ?
C13 C14 H14B 108.5 . . ?
H14A C14 H14B 107.5 . . ?
O3 C15 C16 118.3(4) . . ?
O3 C15 C20 120.2(4) . . ?
C16 C15 C20 121.4(4) . . ?
C15 C16 C17 116.7(4) . . ?
C15 C16 C14 121.7(4) . . ?
C17 C16 C14 121.6(4) . . ?
C18 C17 C16 124.5(4) . . ?
C18 C17 H17 117.7 . . ?
C16 C17 H17 117.7 . . ?
C17 C18 C19 115.3(4) . . ?
C17 C18 C54 122.6(4) . . ?
C19 C18 C54 122.0(4) . . ?
C20 C19 C18 123.9(4) . . ?
C20 C19 H19 118.1 . . ?
C18 C19 H19 118.1 . . ?
C19 C20 C15 118.1(4) . . ?
C19 C20 C21 119.7(4) . . ?
C15 C20 C21 122.2(4) . . ?
C20 C21 C23 115.1(3) . . ?
C20 C21 H21A 108.5 . . ?
C23 C21 H21A 108.5 . . ?
C20 C21 H21B 108.5 . . ?
C23 C21 H21B 108.5 . . ?
H21A C21 H21B 107.5 . . ?
C23 C22 C27 121.5(4) . . ?
C23 C22 O4 120.9(4) . . ?
C27 C22 O4 117.4(4) . . ?
C22 C23 C24 118.6(4) . . ?
C22 C23 C21 119.5(4) . . ?
C24 C23 C21 121.8(4) . . ?
C25 C24 C23 123.0(4) . . ?
C25 C24 H24 118.5 . . ?
C23 C24 H24 118.5 . . ?
C24 C25 C26 117.6(4) . . ?
C24 C25 C59 121.4(4) . . ?
C26 C25 C59 120.9(4) . . ?
C25 C26 C27 120.6(4) . . ?
C25 C26 H26 119.7 . . ?
C27 C26 H26 119.7 . . ?
C22 C27 C26 118.6(4) . . ?
C22 C27 C28 122.5(4) . . ?
C26 C27 C28 118.9(4) . . ?
C27 C28 C30 110.3(3) . . ?
C27 C28 H28A 109.6 . . ?
C30 C28 H28A 109.6 . . ?
C27 C28 H28B 109.6 . . ?
C30 C28 H28B 109.6 . . ?
H28A C28 H28B 108.1 . . ?
O5 C29 C30 118.9(3) . . ?
O5 C29 C34 120.5(4) . . ?
C30 C29 C34 120.4(4) . . ?
C31 C30 C29 119.3(4) . . ?
C31 C30 C28 119.1(4) . . ?
C29 C30 C28 121.5(4) . . ?
C30 C31 C32 123.4(4) . . ?
C30 C31 H31 118.3 . . ?
C32 C31 H31 118.3 . . ?
C31 C32 C33 115.9(4) . . ?
C31 C32 C64 121.6(4) . . ?
C33 C32 C64 122.4(4) . . ?
C34 C33 C32 120.4(4) . . ?
C34 C33 H33 119.8 . . ?
C32 C33 H33 119.8 . . ?
C29 C34 C33 120.4(4) . . ?
C29 C34 C35 120.7(4) . . ?
C33 C34 C35 118.9(4) . . ?
C34 C35 C37 114.0(4) . . ?
C34 C35 H35A 108.8 . . ?
C37 C35 H35A 108.8 . . ?
C34 C35 H35B 108.8 . . ?
C37 C35 H35B 108.8 . . ?
H35A C35 H35B 107.7 . . ?
C41 C36 O6 120.1(4) . . ?
C41 C36 C37 121.4(4) . . ?
O6 C36 C37 118.4(4) . . ?
C38 C37 C36 118.2(4) . . ?
C38 C37 C35 121.5(4) . . ?
C36 C37 C35 120.3(4) . . ?
C37 C38 C39 122.5(4) . . ?
C37 C38 H38 118.8 . . ?
C39 C38 H38 118.8 . . ?
C40 C39 C38 118.5(4) . . ?
C40 C39 C69 121.1(4) . . ?
C38 C39 C69 120.4(4) . . ?
C39 C40 C41 121.2(4) . . ?
C39 C40 H40 119.4 . . ?
C41 C40 H40 119.4 . . ?
C36 C41 C40 118.1(4) . . ?
C36 C41 C42 122.1(4) . . ?
C40 C41 C42 119.8(4) . . ?
C41 C42 O7 113.2(4) . . ?
C41 C42 C2 113.0(4) . . ?
O7 C42 C2 101.3(4) . . ?
C41 C42 H42 109.6 . . ?
O7 C42 H42 109.6 . . ?
C2 C42 H42 109.6 . . ?
O1 C43 H43A 109.5 . . ?
O1 C43 H43B 109.5 . . ?
H43A C43 H43B 109.5 . . ?
O1 C43 H43C 109.5 . . ?
H43A C43 H43C 109.5 . . ?
H43B C43 H43C 109.5 . . ?
C46 C44 C47 106.0(5) . . ?
C46 C44 C4 109.1(4) . . ?
C47 C44 C4 113.0(4) . . ?
C46 C44 C45 108.9(5) . . ?
C47 C44 C45 109.3(5) . . ?
C4 C44 C45 110.4(4) . . ?
C44 C45 H45A 109.5 . . ?
C44 C45 H45B 109.5 . . ?
H45A C45 H45B 109.5 . . ?
C44 C45 H45C 109.5 . . ?
H45A C45 H45C 109.5 . . ?
H45B C45 H45C 109.5 . . ?
C44 C46 H46A 109.5 . . ?
C44 C46 H46B 109.5 . . ?
H46A C46 H46B 109.5 . . ?
C44 C46 H46C 109.5 . . ?
H46A C46 H46C 109.5 . . ?
H46B C46 H46C 109.5 . . ?
C44 C47 H47A 109.5 . . ?
C44 C47 H47B 109.5 . . ?
H47A C47 H47B 109.5 . . ?
C44 C47 H47C 109.5 . . ?
H47A C47 H47C 109.5 . . ?
H47B C47 H47C 109.5 . . ?
O2 C48 H48A 109.5 . . ?
O2 C48 H48B 109.5 . . ?
H48A C48 H48B 109.5 . . ?
O2 C48 H48C 109.5 . . ?
H48A C48 H48C 109.5 . . ?
H48B C48 H48C 109.5 . . ?
C50 C49 C51 111.9(4) . . ?
C50 C49 C52 108.2(4) . . ?
C51 C49 C52 107.5(4) . . ?
C50 C49 C11 110.0(3) . . ?
C51 C49 C11 108.5(4) . . ?
C52 C49 C11 110.7(4) . . ?
C49 C50 H50A 109.5 . . ?
C49 C50 H50B 109.5 . . ?
H50A C50 H50B 109.5 . . ?
C49 C50 H50C 109.5 . . ?
H50A C50 H50C 109.5 . . ?
H50B C50 H50C 109.5 . . ?
C49 C51 H51A 109.5 . . ?
C49 C51 H51B 109.5 . . ?
H51A C51 H51B 109.5 . . ?
C49 C51 H51C 109.5 . . ?
H51A C51 H51C 109.5 . . ?
H51B C51 H51C 109.5 . . ?
C49 C52 H52A 109.5 . . ?
C49 C52 H52B 109.5 . . ?
H52A C52 H52B 109.5 . . ?
C49 C52 H52C 109.5 . . ?
H52A C52 H52C 109.5 . . ?
H52B C52 H52C 109.5 . . ?
O3 C53 H53A 109.5 . . ?
O3 C53 H53B 109.5 . . ?
H53A C53 H53B 109.5 . . ?
O3 C53 H53C 109.5 . . ?
H53A C53 H53C 109.5 . . ?
H53B C53 H53C 109.5 . . ?
C56A C54 C18 111.3(5) . . ?
C55 C54 C18 109.7(5) . . ?
C55 C54 C56 117.4(6) . . ?
C18 C54 C56 106.8(4) . . ?
C56A C54 C57A 114.5(7) . . ?
C18 C54 C57A 107.7(5) . . ?
C55 C54 C57 106.4(7) . . ?
C18 C54 C57 111.1(5) . . ?
C56 C54 C57 105.3(6) . . ?
C56A C54 C55A 112.4(8) . . ?
C18 C54 C55A 109.4(5) . . ?
C57A C54 C55A 101.1(6) . . ?
C54 C55 H55A 109.5 . . ?
C54 C55 H55B 109.5 . . ?
H55A C55 H55B 109.5 . . ?
C54 C55 H55C 109.5 . . ?
H55A C55 H55C 109.5 . . ?
H55B C55 H55C 109.5 . . ?
C54 C56 H56A 109.5 . . ?
C54 C56 H56B 109.5 . . ?
H56A C56 H56B 109.5 . . ?
C54 C56 H56C 109.5 . . ?
H56A C56 H56C 109.5 . . ?
H56B C56 H56C 109.5 . . ?
C54 C57 H57A 109.5 . . ?
C54 C57 H57B 109.5 . . ?
H57A C57 H57B 109.5 . . ?
C54 C57 H57C 109.5 . . ?
H57A C57 H57C 109.5 . . ?
H57B C57 H57C 109.5 . . ?
C54 C55A H55D 109.5 . . ?
C54 C55A H55E 109.5 . . ?
H55D C55A H55E 109.5 . . ?
C54 C55A H55F 109.5 . . ?
H55D C55A H55F 109.5 . . ?
H55E C55A H55F 109.5 . . ?
C54 C56A H56D 109.5 . . ?
C54 C56A H56E 109.5 . . ?
H56D C56A H56E 109.5 . . ?
C54 C56A H56F 109.5 . . ?
H56D C56A H56F 109.5 . . ?
H56E C56A H56F 109.5 . . ?
C54 C57A H57D 109.5 . . ?
C54 C57A H57E 109.5 . . ?
H57D C57A H57E 109.5 . . ?
C54 C57A H57F 109.5 . . ?
H57D C57A H57F 109.5 . . ?
H57E C57A H57F 109.5 . . ?
O4 C58 H58A 109.5 . . ?
O4 C58 H58B 109.5 . . ?
H58A C58 H58B 109.5 . . ?
O4 C58 H58C 109.5 . . ?
H58A C58 H58C 109.5 . . ?
H58B C58 H58C 109.5 . . ?
C62 C59 C61 106.9(4) . . ?
C62 C59 C25 112.4(4) . . ?
C61 C59 C25 109.9(4) . . ?
C62 C59 C60 111.4(4) . . ?
C61 C59 C60 107.8(4) . . ?
C25 C59 C60 108.2(4) . . ?
C59 C60 H60A 109.5 . . ?
C59 C60 H60B 109.5 . . ?
H60A C60 H60B 109.5 . . ?
C59 C60 H60C 109.5 . . ?
H60A C60 H60C 109.5 . . ?
H60B C60 H60C 109.5 . . ?
C59 C61 H61A 109.5 . . ?
C59 C61 H61B 109.5 . . ?
H61A C61 H61B 109.5 . . ?
C59 C61 H61C 109.5 . . ?
H61A C61 H61C 109.5 . . ?
H61B C61 H61C 109.5 . . ?
C59 C62 H62A 109.5 . . ?
C59 C62 H62B 109.5 . . ?
H62A C62 H62B 109.5 . . ?
C59 C62 H62C 109.5 . . ?
H62A C62 H62C 109.5 . . ?
H62B C62 H62C 109.5 . . ?
O5 C63 H63A 109.5 . . ?
O5 C63 H63B 109.5 . . ?
H63A C63 H63B 109.5 . . ?
O5 C63 H63C 109.5 . . ?
H63A C63 H63C 109.5 . . ?
H63B C63 H63C 109.5 . . ?
C67 C64 C32 114.2(4) . . ?
C67 C64 C65 107.7(4) . . ?
C32 C64 C65 109.6(3) . . ?
C67 C64 C66 108.3(4) . . ?
C32 C64 C66 108.2(4) . . ?
C65 C64 C66 108.6(4) . . ?
C64 C65 H65A 109.5 . . ?
C64 C65 H65B 109.5 . . ?
H65A C65 H65B 109.5 . . ?
C64 C65 H65C 109.5 . . ?
H65A C65 H65C 109.5 . . ?
H65B C65 H65C 109.5 . . ?
C64 C66 H66A 109.5 . . ?
C64 C66 H66B 109.5 . . ?
H66A C66 H66B 109.5 . . ?
C64 C66 H66C 109.5 . . ?
H66A C66 H66C 109.5 . . ?
H66B C66 H66C 109.5 . . ?
C64 C67 H67A 109.5 . . ?
C64 C67 H67B 109.5 . . ?
H67A C67 H67B 109.5 . . ?
C64 C67 H67C 109.5 . . ?
H67A C67 H67C 109.5 . . ?
H67B C67 H67C 109.5 . . ?
O6 C68 H68A 109.5 . . ?
O6 C68 H68B 109.5 . . ?
H68A C68 H68B 109.5 . . ?
O6 C68 H68C 109.5 . . ?
H68A C68 H68C 109.5 . . ?
H68B C68 H68C 109.5 . . ?
C71 C69 C70 115.0(9) . . ?
C71 C69 C39 109.3(4) . . ?
C70 C69 C39 114.5(5) . . ?
C71 C69 C72 107.7(8) . . ?
C70 C69 C72 98.5(7) . . ?
C39 C69 C72 111.2(4) . . ?
C69 C70 H70A 109.5 . . ?
C69 C70 H70B 109.5 . . ?
H70A C70 H70B 109.5 . . ?
C69 C70 H70C 109.5 . . ?
H70A C70 H70C 109.5 . . ?
H70B C70 H70C 109.5 . . ?
C69 C71 H71A 109.6 . . ?
C69 C71 H71B 109.4 . . ?
H71A C71 H71B 109.5 . . ?
C69 C71 H71C 109.5 . . ?
H71A C71 H71C 109.5 . . ?
H71B C71 H71C 109.5 . . ?
C69 C72 H72A 109.5 . . ?
C69 C72 H72B 109.5 . . ?
H72A C72 H72B 109.5 . . ?
C69 C72 H72C 109.5 . . ?
H72A C72 H72C 109.5 . . ?
H72B C72 H72C 109.5 . . ?
C1 O1 C43 114.9(3) . . ?
C8 O2 C48 113.8(3) . . ?
C15 O3 C53 115.0(3) . . ?
C22 O4 C58 115.8(3) . . ?
C29 O5 C63 113.2(3) . . ?
C36 O6 C68 114.4(3) . . ?
C42 O7 H7O 109.5 . . ?
C74 C73 O8 120.7(4) . . ?
C74 C73 C78 120.6(4) . . ?
O8 C73 C78 118.6(4) . . ?
C73 C74 C75 120.2(4) . . ?
C73 C74 C114 121.0(4) . . ?
C75 C74 C114 118.8(4) . . ?
C74 C75 C76 121.9(4) . . ?
C74 C75 H75 119.1 . . ?
C76 C75 H75 119.1 . . ?
C75 C76 C77 116.1(4) . . ?
C75 C76 C116 122.4(4) . . ?
C77 C76 C116 121.2(4) . . ?
C78 C77 C76 123.2(4) . . ?
C78 C77 H77 118.4 . . ?
C76 C77 H77 118.4 . . ?
C77 C78 C73 117.9(4) . . ?
C77 C78 C79 119.6(4) . . ?
C73 C78 C79 122.5(4) . . ?
C78 C79 C81 113.2(3) . . ?
C78 C79 H79A 108.9 . . ?
C81 C79 H79A 108.9 . . ?
C78 C79 H79B 108.9 . . ?
C81 C79 H79B 108.9 . . ?
H79A C79 H79B 107.7 . . ?
C85 C80 C81 121.2(4) . . ?
C85 C80 O9 118.7(3) . . ?
C81 C80 O9 120.1(4) . . ?
C80 C81 C82 119.2(4) . . ?
C80 C81 C79 120.5(4) . . ?
C82 C81 C79 120.3(4) . . ?
C83 C82 C81 121.9(4) . . ?
C83 C82 H82 119.1 . . ?
C81 C82 H82 119.1 . . ?
C82 C83 C84 116.8(3) . . ?
C82 C83 C121 123.1(4) . . ?
C84 C83 C121 120.0(4) . . ?
C83 C84 C85 122.5(4) . . ?
C83 C84 H84 118.8 . . ?
C85 C84 H84 118.8 . . ?
C80 C85 C84 118.3(4) . . ?
C80 C85 C86 123.8(4) . . ?
C84 C85 C86 117.9(4) . . ?
C88 C86 C85 109.0(3) . . ?
C88 C86 H86A 109.9 . . ?
C85 C86 H86A 109.9 . . ?
C88 C86 H86B 109.9 . . ?
C85 C86 H86B 109.9 . . ?
H86A C86 H86B 108.3 . . ?
C92 C87 O10 119.6(4) . . ?
C92 C87 C88 122.0(4) . . ?
O10 C87 C88 118.1(3) . . ?
C89 C88 C87 116.8(3) . . ?
C89 C88 C86 121.6(4) . . ?
C87 C88 C86 121.5(4) . . ?
C90 C89 C88 124.0(4) . . ?
C90 C89 H89 118.0 . . ?
C88 C89 H89 118.0 . . ?
C89 C90 C91 117.5(4) . . ?
C89 C90 C126 121.0(4) . . ?
C91 C90 C126 121.4(3) . . ?
C92 C91 C90 121.5(4) . . ?
C92 C91 H91 119.2 . . ?
C90 C91 H91 119.2 . . ?
C87 C92 C91 118.0(4) . . ?
C87 C92 C93 120.7(4) . . ?
C91 C92 C93 121.3(4) . . ?
C95 C93 C92 112.9(3) . . ?
C95 C93 H93A 109.0 . . ?
C92 C93 H93A 109.0 . . ?
C95 C93 H93B 109.0 . . ?
C92 C93 H93B 109.0 . . ?
H93A C93 H93B 107.8 . . ?
C99 C94 O11 119.1(4) . . ?
C99 C94 C95 122.9(4) . . ?
O11 C94 C95 117.9(4) . . ?
C96 C95 C94 116.2(4) . . ?
C96 C95 C93 121.2(4) . . ?
C94 C95 C93 122.5(4) . . ?
C97 C96 C95 122.4(4) . . ?
C97 C96 H96 118.8 . . ?
C95 C96 H96 118.8 . . ?
C98 C97 C96 117.5(4) . . ?
C98 C97 C131 119.8(4) . . ?
C96 C97 C131 122.7(4) . . ?
C97 C98 C99 122.9(4) . . ?
C97 C98 H98 118.5 . . ?
C99 C98 H98 118.5 . . ?
C94 C99 C98 117.7(4) . . ?
C94 C99 C100 120.8(4) . . ?
C98 C99 C100 121.4(4) . . ?
C102 C100 C99 114.8(4) . . ?
C102 C100 H10A 108.6 . . ?
C99 C100 H10A 108.6 . . ?
C102 C100 H10B 108.6 . . ?
C99 C100 H10B 108.6 . . ?
H10A C100 H10B 107.5 . . ?
O12 C101 C102 119.5(3) . . ?
O12 C101 C106 119.3(3) . . ?
C102 C101 C106 121.1(4) . . ?
C103 C102 C101 117.9(4) . . ?
C103 C102 C100 121.7(4) . . ?
C101 C102 C100 120.4(4) . . ?
C102 C103 C104 122.6(4) . . ?
C102 C103 H103 118.7 . . ?
C104 C103 H103 118.7 . . ?
C105 C104 C103 117.3(4) . . ?
C105 C104 C136 120.1(4) . . ?
C103 C104 C136 122.6(4) . . ?
C106 C105 C104 122.7(4) . . ?
C106 C105 H105 118.6 . . ?
C104 C105 H105 118.6 . . ?
C105 C106 C101 118.1(4) . . ?
C105 C106 C107 121.8(4) . . ?
C101 C106 C107 120.0(4) . . ?
C106 C107 C109 111.1(3) . . ?
C106 C107 H10C 109.4 . . ?
C109 C107 H10C 109.4 . . ?
C106 C107 H10D 109.4 . . ?
C109 C107 H10D 109.4 . . ?
H10C C107 H10D 108.0 . . ?
O13 C108 C109 120.0(3) . . ?
O13 C108 C113 119.8(4) . . ?
C109 C108 C113 120.2(3) . . ?
C110 C109 C108 119.7(4) . . ?
C110 C109 C107 117.9(4) . . ?
C108 C109 C107 122.2(3) . . ?
C109 C110 C111 121.4(4) . . ?
C109 C110 H110 119.3 . . ?
C111 C110 H110 119.3 . . ?
C112 C111 C110 117.1(4) . . ?
C112 C111 C141 123.1(4) . . ?
C110 C111 C141 119.7(4) . . ?
C111 C112 C113 123.6(4) . . ?
C111 C112 H112 118.2 . . ?
C113 C112 H112 118.2 . . ?
C112 C113 C108 118.0(4) . . ?
C112 C113 C114 121.5(4) . . ?
C108 C113 C114 120.6(3) . . ?
O14 C114 C113 107.3(3) . . ?
O14 C114 C74 111.1(3) . . ?
C113 C114 C74 113.0(3) . . ?
O14 C114 H114 108.4 . . ?
C113 C114 H114 108.4 . . ?
C74 C114 H114 108.4 . . ?
O8 C115 H11A 109.5 . . ?
O8 C115 H11B 109.5 . . ?
H11A C115 H11B 109.5 . . ?
O8 C115 H11C 109.5 . . ?
H11A C115 H11C 109.5 . . ?
H11B C115 H11C 109.5 . . ?
C118 C116 C117 106.8(4) . . ?
C118 C116 C76 108.6(4) . . ?
C117 C116 C76 113.7(4) . . ?
C118 C116 C119 110.4(4) . . ?
C117 C116 C119 107.3(4) . . ?
C76 C116 C119 110.1(4) . . ?
C116 C117 H11D 109.5 . . ?
C116 C117 H11E 109.5 . . ?
H11D C117 H11E 109.5 . . ?
C116 C117 H11F 109.5 . . ?
H11D C117 H11F 109.5 . . ?
H11E C117 H11F 109.5 . . ?
C116 C118 H11G 109.5 . . ?
C116 C118 H11H 109.5 . . ?
H11G C118 H11H 109.5 . . ?
C116 C118 H11I 109.5 . . ?
H11G C118 H11I 109.5 . . ?
H11H C118 H11I 109.5 . . ?
C116 C119 H11J 109.5 . . ?
C116 C119 H11K 109.5 . . ?
H11J C119 H11K 109.5 . . ?
C116 C119 H11L 109.5 . . ?
H11J C119 H11L 109.5 . . ?
H11K C119 H11L 109.5 . . ?
O9 C120 H12A 109.5 . . ?
O9 C120 H12B 109.5 . . ?
H12A C120 H12B 109.5 . . ?
O9 C120 H12C 109.5 . . ?
H12A C120 H12C 109.5 . . ?
H12B C120 H12C 109.5 . . ?
C123 C121 C122 111.0(4) . . ?
C123 C121 C83 110.1(4) . . ?
C122 C121 C83 113.2(3) . . ?
C123 C121 C124 108.3(5) . . ?
C122 C121 C124 104.5(4) . . ?
C83 C121 C124 109.5(4) . . ?
C121 C122 H12D 109.5 . . ?
C121 C122 H12E 109.5 . . ?
H12D C122 H12E 109.5 . . ?
C121 C122 H12F 109.5 . . ?
H12D C122 H12F 109.5 . . ?
H12E C122 H12F 109.5 . . ?
C121 C123 H12G 109.5 . . ?
C121 C123 H12H 109.5 . . ?
H12G C123 H12H 109.5 . . ?
C121 C123 H12I 109.5 . . ?
H12G C123 H12I 109.5 . . ?
H12H C123 H12I 109.5 . . ?
C121 C124 H12J 109.5 . . ?
C121 C124 H12K 109.5 . . ?
H12J C124 H12K 109.5 . . ?
C121 C124 H12L 109.5 . . ?
H12J C124 H12L 109.5 . . ?
H12K C124 H12L 109.5 . . ?
O10 C125 H12M 109.5 . . ?
O10 C125 H12N 109.5 . . ?
H12M C125 H12N 109.5 . . ?
O10 C125 H12O 109.5 . . ?
H12M C125 H12O 109.5 . . ?
H12N C125 H12O 109.5 . . ?
C128 C126 C90 111.8(3) . . ?
C128 C126 C127 108.9(4) . . ?
C90 C126 C127 108.9(4) . . ?
C128 C126 C129 107.5(4) . . ?
C90 C126 C129 112.6(3) . . ?
C127 C126 C129 106.9(4) . . ?
C126 C127 H12P 109.5 . . ?
C126 C127 H12Q 109.5 . . ?
H12P C127 H12Q 109.5 . . ?
C126 C127 H12R 109.5 . . ?
H12P C127 H12R 109.5 . . ?
H12Q C127 H12R 109.5 . . ?
C126 C128 H12S 109.5 . . ?
C126 C128 H12T 109.5 . . ?
H12S C128 H12T 109.5 . . ?
C126 C128 H12U 109.5 . . ?
H12S C128 H12U 109.5 . . ?
H12T C128 H12U 109.5 . . ?
C126 C129 H12V 109.5 . . ?
C126 C129 H12W 109.5 . . ?
H12V C129 H12W 109.5 . . ?
C126 C129 H12X 109.5 . . ?
H12V C129 H12X 109.5 . . ?
H12W C129 H12X 109.5 . . ?
O11 C130 H13A 109.5 . . ?
O11 C130 H13B 109.5 . . ?
H13A C130 H13B 109.5 . . ?
O11 C130 H13C 109.5 . . ?
H13A C130 H13C 109.5 . . ?
H13B C130 H13C 109.5 . . ?
C132 C131 C134 109.5(4) . . ?
C132 C131 C97 112.0(4) . . ?
C134 C131 C97 111.0(3) . . ?
C132 C131 C133 109.2(4) . . ?
C134 C131 C133 107.8(4) . . ?
C97 C131 C133 107.3(3) . . ?
C131 C132 H13D 109.5 . . ?
C131 C132 H13E 109.5 . . ?
H13D C132 H13E 109.5 . . ?
C131 C132 H13F 109.5 . . ?
H13D C132 H13F 109.5 . . ?
H13E C132 H13F 109.5 . . ?
C131 C133 H13G 109.5 . . ?
C131 C133 H13H 109.5 . . ?
H13G C133 H13H 109.5 . . ?
C131 C133 H13I 109.5 . . ?
H13G C133 H13I 109.5 . . ?
H13H C133 H13I 109.5 . . ?
C131 C134 H13J 109.5 . . ?
C131 C134 H13K 109.5 . . ?
H13J C134 H13K 109.5 . . ?
C131 C134 H13L 109.5 . . ?
H13J C134 H13L 109.5 . . ?
H13K C134 H13L 109.5 . . ?
O12 C135 H13M 109.5 . . ?
O12 C135 H13N 109.5 . . ?
H13M C135 H13N 109.5 . . ?
O12 C135 H13O 109.5 . . ?
H13M C135 H13O 109.5 . . ?
H13N C135 H13O 109.5 . . ?
C138 C136 C104 109.2(4) . . ?
C138 C136 C137 109.3(4) . . ?
C104 C136 C137 113.1(4) . . ?
C138 C136 C139 109.1(5) . . ?
C104 C136 C139 107.9(4) . . ?
C137 C136 C139 108.2(4) . . ?
C136 C137 H13P 109.5 . . ?
C136 C137 H13Q 109.5 . . ?
H13P C137 H13Q 109.5 . . ?
C136 C137 H13R 109.5 . . ?
H13P C137 H13R 109.5 . . ?
H13Q C137 H13R 109.5 . . ?
C136 C138 H13S 109.5 . . ?
C136 C138 H13T 109.5 . . ?
H13S C138 H13T 109.5 . . ?
C136 C138 H13U 109.5 . . ?
H13S C138 H13U 109.5 . . ?
H13T C138 H13U 109.5 . . ?
C136 C139 H13V 109.5 . . ?
C136 C139 H13W 109.5 . . ?
H13V C139 H13W 109.5 . . ?
C136 C139 H13X 109.5 . . ?
H13V C139 H13X 109.5 . . ?
H13W C139 H13X 109.5 . . ?
O13 C140 H14C 109.5 . . ?
O13 C140 H14D 109.5 . . ?
H14C C140 H14D 109.5 . . ?
O13 C140 H14E 109.5 . . ?
H14C C140 H14E 109.5 . . ?
H14D C140 H14E 109.5 . . ?
C144 C141 C142 109.2(4) . . ?
C144 C141 C143 111.1(4) . . ?
C142 C141 C143 109.2(4) . . ?
C144 C141 C111 109.6(4) . . ?
C142 C141 C111 109.3(3) . . ?
C143 C141 C111 108.4(3) . . ?
C141 C142 H14F 109.5 . . ?
C141 C142 H14G 109.5 . . ?
H14F C142 H14G 109.5 . . ?
C141 C142 H14H 109.5 . . ?
H14F C142 H14H 109.5 . . ?
H14G C142 H14H 109.5 . . ?
C141 C143 H14I 109.5 . . ?
C141 C143 H14J 109.5 . . ?
H14I C143 H14J 109.5 . . ?
C141 C143 H14K 109.5 . . ?
H14I C143 H14K 109.5 . . ?
H14J C143 H14K 109.5 . . ?
C141 C144 H14L 109.5 . . ?
C141 C144 H14M 109.5 . . ?
H14L C144 H14M 109.5 . . ?
C141 C144 H14N 109.5 . . ?
H14L C144 H14N 109.5 . . ?
H14M C144 H14N 109.5 . . ?
C73 O8 C115 114.3(3) . . ?
C80 O9 C120 112.9(3) . . ?
C87 O10 C125 112.1(3) . . ?
C94 O11 C130 114.9(3) . . ?
C101 O12 C135 112.3(3) . . ?
C108 O13 C140 114.0(3) . . ?
C114 O14 H14 109.5 . . ?
Cl2 C145 Cl3 109.7(3) . . ?
Cl2 C145 Cl1 111.7(3) . . ?
Cl3 C145 Cl1 107.9(4) . . ?
Cl2 C145 H145 109.2 . . ?
Cl3 C145 H145 109.2 . . ?
Cl1 C145 H145 109.2 . . ?
Cl4 C146 Cl5 114.5(4) . . ?
Cl4 C146 Cl6 108.6(4) . . ?
Cl5 C146 Cl6 110.7(3) . . ?
Cl4 C146 H146 107.6 . . ?
Cl5 C146 H146 107.6 . . ?
Cl6 C146 H146 107.6 . . ?

loop_
_geom_bond_atom_site_label_1
_geom_bond_atom_site_label_2
_geom_bond_distance
_geom_bond_site_symmetry_2
_geom_bond_publ_flag
C1 C6 1.394(6) . ?
C1 O1 1.399(5) . ?
C1 C2 1.419(6) . ?
C2 C3 1.406(6) . ?
C2 C42 1.530(7) . ?
C3 C4 1.404(6) . ?
C3 H3 0.9500 . ?
C4 C5 1.382(6) . ?
C4 C44 1.538(6) . ?
C5 C6 1.365(5) . ?
C5 H5 0.9500 . ?
C6 C7 1.518(6) . ?
C7 C9 1.491(6) . ?
C7 H7A 0.9900 . ?
C7 H7B 0.9900 . ?
C8 C13 1.378(6) . ?
C8 O2 1.403(5) . ?
C8 C9 1.407(6) . ?
C9 C10 1.410(6) . ?
C10 C11 1.377(6) . ?
C10 H10 0.9500 . ?
C11 C12 1.337(6) . ?
C11 C49 1.579(6) . ?
C12 C13 1.408(6) . ?
C12 H12 0.9500 . ?
C13 C14 1.498(6) . ?
C14 C16 1.489(6) . ?
C14 H14A 0.9900 . ?
C14 H14B 0.9900 . ?
C15 O3 1.386(5) . ?
C15 C16 1.405(6) . ?
C15 C20 1.406(6) . ?
C16 C17 1.405(6) . ?
C17 C18 1.375(6) . ?
C17 H17 0.9500 . ?
C18 C19 1.420(6) . ?
C18 C54 1.534(6) . ?
C19 C20 1.365(6) . ?
C19 H19 0.9500 . ?
C20 C21 1.523(6) . ?
C21 C23 1.527(6) . ?
C21 H21A 0.9900 . ?
C21 H21B 0.9900 . ?
C22 C23 1.368(6) . ?
C22 C27 1.378(6) . ?
C22 O4 1.379(5) . ?
C23 C24 1.399(5) . ?
C24 C25 1.373(6) . ?
C24 H24 0.9500 . ?
C25 C26 1.393(6) . ?
C25 C59 1.531(6) . ?
C26 C27 1.434(6) . ?
C26 H26 0.9500 . ?
C27 C28 1.513(6) . ?
C28 C30 1.549(5) . ?
C28 H28A 0.9900 . ?
C28 H28B 0.9900 . ?
C29 O5 1.385(5) . ?
C29 C30 1.391(6) . ?
C29 C34 1.391(6) . ?
C30 C31 1.370(6) . ?
C31 C32 1.420(5) . ?
C31 H31 0.9500 . ?
C32 C33 1.437(6) . ?
C32 C64 1.491(6) . ?
C33 C34 1.401(6) . ?
C33 H33 0.9500 . ?
C34 C35 1.524(6) . ?
C35 C37 1.527(6) . ?
C35 H35A 0.9900 . ?
C35 H35B 0.9900 . ?
C36 C41 1.383(7) . ?
C36 O6 1.392(5) . ?
C36 C37 1.398(6) . ?
C37 C38 1.381(6) . ?
C38 C39 1.387(6) . ?
C38 H38 0.9500 . ?
C39 C40 1.368(6) . ?
C39 C69 1.539(6) . ?
C40 C41 1.426(6) . ?
C40 H40 0.9500 . ?
C41 C42 1.487(7) . ?
C42 O7 1.499(6) . ?
C42 H42 1.0000 . ?
C43 O1 1.439(6) . ?
C43 H43A 0.9800 . ?
C43 H43B 0.9800 . ?
C43 H43C 0.9800 . ?
C44 C46 1.535(7) . ?
C44 C47 1.537(7) . ?
C44 C45 1.554(7) . ?
C45 H45A 0.9800 . ?
C45 H45B 0.9800 . ?
C45 H45C 0.9800 . ?
C46 H46A 0.9800 . ?
C46 H46B 0.9800 . ?
C46 H46C 0.9800 . ?
C47 H47A 0.9800 . ?
C47 H47B 0.9800 . ?
C47 H47C 0.9800 . ?
C48 O2 1.411(6) . ?
C48 H48A 0.9800 . ?
C48 H48B 0.9800 . ?
C48 H48C 0.9800 . ?
C49 C50 1.510(6) . ?
C49 C51 1.528(6) . ?
C49 C52 1.576(6) . ?
C50 H50A 0.9800 . ?
C50 H50B 0.9800 . ?
C50 H50C 0.9800 . ?
C51 H51A 0.9800 . ?
C51 H51B 0.9800 . ?
C51 H51C 0.9800 . ?
C52 H52A 0.9800 . ?
C52 H52B 0.9800 . ?
C52 H52C 0.9800 . ?
C53 O3 1.465(5) . ?
C53 H53A 0.9800 . ?
C53 H53B 0.9800 . ?
C53 H53C 0.9800 . ?
C54 C56A 1.385(11) . ?
C54 C55 1.444(8) . ?
C54 C56 1.557(9) . ?
C54 C57A 1.559(10) . ?
C54 C57 1.613(10) . ?
C54 C55A 1.624(11) . ?
C55 H55A 0.9800 . ?
C55 H55B 0.9800 . ?
C55 H55C 0.9800 . ?
C56 H56A 0.9800 . ?
C56 H56B 0.9800 . ?
C56 H56C 0.9800 . ?
C57 H57A 0.9800 . ?
C57 H57B 0.9800 . ?
C57 H57C 0.9800 . ?
C55A H55D 0.9800 . ?
C55A H55E 0.9800 . ?
C55A H55F 0.9800 . ?
C56A H56D 0.9800 . ?
C56A H56E 0.9800 . ?
C56A H56F 0.9800 . ?
C57A H57D 0.9800 . ?
C57A H57E 0.9800 . ?
C57A H57F 0.9800 . ?
C58 O4 1.443(5) . ?
C58 H58A 0.9800 . ?
C58 H58B 0.9800 . ?
C58 H58C 0.9800 . ?
C59 C62 1.501(7) . ?
C59 C61 1.526(7) . ?
C59 C60 1.542(6) . ?
C60 H60A 0.9800 . ?
C60 H60B 0.9800 . ?
C60 H60C 0.9800 . ?
C61 H61A 0.9800 . ?
C61 H61B 0.9800 . ?
C61 H61C 0.9800 . ?
C62 H62A 0.9800 . ?
C62 H62B 0.9800 . ?
C62 H62C 0.9800 . ?
C63 O5 1.432(5) . ?
C63 H63A 0.9800 . ?
C63 H63B 0.9800 . ?
C63 H63C 0.9800 . ?
C64 C67 1.476(6) . ?
C64 C65 1.540(6) . ?
C64 C66 1.560(6) . ?
C65 H65A 0.9800 . ?
C65 H65B 0.9800 . ?
C65 H65C 0.9800 . ?
C66 H66A 0.9800 . ?
C66 H66B 0.9800 . ?
C66 H66C 0.9800 . ?
C67 H67A 0.9800 . ?
C67 H67B 0.9800 . ?
C67 H67C 0.9800 . ?
C68 O6 1.417(6) . ?
C68 H68A 0.9800 . ?
C68 H68B 0.9800 . ?
C68 H68C 0.9800 . ?
C69 C71 1.441(7) . ?
C69 C70 1.463(10) . ?
C69 C72 1.560(10) . ?
C70 H70A 0.9800 . ?
C70 H70B 0.9800 . ?
C70 H70C 0.9800 . ?
C71 H71A 0.9800 . ?
C71 H71B 0.9800 . ?
C71 H71C 0.9800 . ?
C72 H72A 0.9800 . ?
C72 H72B 0.9800 . ?
C72 H72C 0.9800 . ?
O7 H7O 0.8400 . ?
C73 C74 1.359(5) . ?
C73 O8 1.396(5) . ?
C73 C78 1.409(6) . ?
C74 C75 1.389(6) . ?
C74 C114 1.533(6) . ?
C75 C76 1.394(5) . ?
C75 H75 0.9500 . ?
C76 C77 1.403(6) . ?
C76 C116 1.531(6) . ?
C77 C78 1.380(6) . ?
C77 H77 0.9500 . ?
C78 C79 1.496(6) . ?
C79 C81 1.568(6) . ?
C79 H79A 0.9900 . ?
C79 H79B 0.9900 . ?
C80 C85 1.367(6) . ?
C80 C81 1.382(6) . ?
C80 O9 1.395(5) . ?
C81 C82 1.398(6) . ?
C82 C83 1.385(5) . ?
C82 H82 0.9500 . ?
C83 C84 1.393(6) . ?
C83 C121 1.523(5) . ?
C84 C85 1.407(6) . ?
C84 H84 0.9500 . ?
C85 C86 1.541(5) . ?
C86 C88 1.503(6) . ?
C86 H86A 0.9900 . ?
C86 H86B 0.9900 . ?
C87 C92 1.383(6) . ?
C87 O10 1.402(5) . ?
C87 C88 1.413(5) . ?
C88 C89 1.386(6) . ?
C89 C90 1.363(5) . ?
C89 H89 0.9500 . ?
C90 C91 1.406(5) . ?
C90 C126 1.515(5) . ?
C91 C92 1.404(5) . ?
C91 H91 0.9500 . ?
C92 C93 1.546(6) . ?
C93 C95 1.501(6) . ?
C93 H93A 0.9900 . ?
C93 H93B 0.9900 . ?
C94 C99 1.366(6) . ?
C94 O11 1.409(5) . ?
C94 C95 1.431(6) . ?
C95 C96 1.406(6) . ?
C96 C97 1.396(6) . ?
C96 H96 0.9500 . ?
C97 C98 1.392(6) . ?
C97 C131 1.536(5) . ?
C98 C99 1.395(6) . ?
C98 H98 0.9500 . ?
C99 C100 1.516(6) . ?
C100 C102 1.497(6) . ?
C100 H10A 0.9900 . ?
C100 H10B 0.9900 . ?
C101 O12 1.396(4) . ?
C101 C102 1.408(6) . ?
C101 C106 1.418(6) . ?
C102 C103 1.371(6) . ?
C103 C104 1.408(6) . ?
C103 H103 0.9500 . ?
C104 C105 1.395(5) . ?
C104 C136 1.532(6) . ?
C105 C106 1.368(5) . ?
C105 H105 0.9500 . ?
C106 C107 1.494(5) . ?
C107 C109 1.536(5) . ?
C107 H10C 0.9900 . ?
C107 H10D 0.9900 . ?
C108 O13 1.377(4) . ?
C108 C109 1.389(6) . ?
C108 C113 1.413(6) . ?
C109 C110 1.384(5) . ?
C110 C111 1.418(6) . ?
C110 H110 0.9500 . ?
C111 C112 1.368(6) . ?
C111 C141 1.553(5) . ?
C112 C113 1.390(5) . ?
C112 H112 0.9500 . ?
C113 C114 1.503(6) . ?
C114 O14 1.464(5) . ?
C114 H114 1.0000 . ?
C115 O8 1.445(5) . ?
C115 H11A 0.9800 . ?
C115 H11B 0.9800 . ?
C115 H11C 0.9800 . ?
C116 C118 1.516(7) . ?
C116 C117 1.521(7) . ?
C116 C119 1.537(6) . ?
C117 H11D 0.9800 . ?
C117 H11E 0.9800 . ?
C117 H11F 0.9800 . ?
C118 H11G 0.9800 . ?
C118 H11H 0.9800 . ?
C118 H11I 0.9800 . ?
C119 H11J 0.9800 . ?
C119 H11K 0.9800 . ?
C119 H11L 0.9800 . ?
C120 O9 1.408(6) . ?
C120 H12A 0.9800 . ?
C120 H12B 0.9800 . ?
C120 H12C 0.9800 . ?
C121 C123 1.516(6) . ?
C121 C122 1.517(6) . ?
C121 C124 1.543(7) . ?
C122 H12D 0.9800 . ?
C122 H12E 0.9800 . ?
C122 H12F 0.9800 . ?
C123 H12G 0.9800 . ?
C123 H12H 0.9800 . ?
C123 H12I 0.9800 . ?
C124 H12J 0.9800 . ?
C124 H12K 0.9800 . ?
C124 H12L 0.9800 . ?
C125 O10 1.446(6) . ?
C125 H12M 0.9800 . ?
C125 H12N 0.9800 . ?
C125 H12O 0.9800 . ?
C126 C128 1.513(6) . ?
C126 C127 1.540(6) . ?
C126 C129 1.549(6) . ?
C127 H12P 0.9800 . ?
C127 H12Q 0.9800 . ?
C127 H12R 0.9800 . ?
C128 H12S 0.9800 . ?
C128 H12T 0.9800 . ?
C128 H12U 0.9800 . ?
C129 H12V 0.9800 . ?
C129 H12W 0.9800 . ?
C129 H12X 0.9800 . ?
C130 O11 1.429(6) . ?
C130 H13A 0.9800 . ?
C130 H13B 0.9800 . ?
C130 H13C 0.9800 . ?
C131 C132 1.521(6) . ?
C131 C134 1.535(6) . ?
C131 C133 1.555(6) . ?
C132 H13D 0.9800 . ?
C132 H13E 0.9800 . ?
C132 H13F 0.9800 . ?
C133 H13G 0.9800 . ?
C133 H13H 0.9800 . ?
C133 H13I 0.9800 . ?
C134 H13J 0.9800 . ?
C134 H13K 0.9800 . ?
C134 H13L 0.9800 . ?
C135 O12 1.439(5) . ?
C135 H13M 0.9800 . ?
C135 H13N 0.9800 . ?
C135 H13O 0.9800 . ?
C136 C138 1.523(7) . ?
C136 C137 1.537(6) . ?
C136 C139 1.547(7) . ?
C137 H13P 0.9800 . ?
C137 H13Q 0.9800 . ?
C137 H13R 0.9800 . ?
C138 H13S 0.9800 . ?
C138 H13T 0.9800 . ?
C138 H13U 0.9800 . ?
C139 H13V 0.9800 . ?
C139 H13W 0.9800 . ?
C139 H13X 0.9800 . ?
C140 O13 1.439(5) . ?
C140 H14C 0.9800 . ?
C140 H14D 0.9800 . ?
C140 H14E 0.9800 . ?
C141 C144 1.505(7) . ?
C141 C142 1.523(6) . ?
C141 C143 1.525(6) . ?
C142 H14F 0.9800 . ?
C142 H14G 0.9800 . ?
C142 H14H 0.9800 . ?
C143 H14I 0.9800 . ?
C143 H14J 0.9800 . ?
C143 H14K 0.9800 . ?
C144 H14L 0.9800 . ?
C144 H14M 0.9800 . ?
C144 H14N 0.9800 . ?
O14 H14 0.8400 . ?
C145 Cl2 1.674(6) . ?
C145 Cl3 1.711(6) . ?
C145 Cl1 1.728(6) . ?
C145 H145 1.0000 . ?
C146 Cl4 1.715(6) . ?
C146 Cl5 1.720(6) . ?
C146 Cl6 1.739(7) . ?
C146 H146 1.0000 . ?

loop_
_geom_hbond_atom_site_label_D
_geom_hbond_atom_site_label_H
_geom_hbond_atom_site_label_A
_geom_hbond_distance_DH
_geom_hbond_distance_HA
_geom_hbond_distance_DA
_geom_hbond_angle_DHA
_geom_hbond_site_symmetry_A
O14 H14 O3 0.84 2.08 2.898(4) 163.9 2_464
O7 H7O O11 0.84 1.96 2.780(5) 163.8 2_465
